data_7130202
loop_
_publ_author_name
'Xing, Tian'
'Derbyshire, Max'
'Elsegood, Mark Robert James'
'Redshaw, Carl'

_publ_section_title
;
 Mixed-metal calix[8]arene complexes: Structure, and ring opening
 polymerization studies
;
_journal_name_full 'Chemical Communications'
_journal_paper_doi 10.1039/D2CC02236B
_journal_year 2022
_chemical_formula_moiety 'C101 H129 N2 Nb2 O20 V4, 7(C2 H3 N)'
_chemical_formula_sum 'C115 H152 N9 Nb2 O20 V4'
_chemical_formula_weight 2370.03
_space_group_crystal_system triclinic
_space_group_IT_number 2
_space_group_name_Hall '-P 1'
_space_group_name_H-M_alt 'P -1'
_atom_sites_solution_hydrogens geom
_atom_sites_solution_primary iterative
_atom_sites_solution_secondary difmap
_audit_creation_method SHELXL-2018/3
_audit_update_record
;
2022-03-06 deposited with the CCDC.	2022-06-08 downloaded from the CCDC.
;
_cell_angle_alpha 86.3411(16)
_cell_angle_beta 71.046(2)
_cell_angle_gamma 69.098(2)
_cell_formula_units_Z 2
_cell_length_a 17.0576(5)
_cell_length_b 17.8520(4)
_cell_length_c 22.0610(4)
_cell_measurement_reflns_used 37210
_cell_measurement_temperature 100(2)
_cell_measurement_theta_max 30.12
_cell_measurement_theta_min 1.93
_cell_volume 5925.2(3)
_computing_cell_refinement 'CrysAlisPro 1.171.41.93a (Rigaku OD, 2020)'
_computing_data_collection 'CrysAlisPro 1.171.41.93a (Rigaku OD, 2020)'
_computing_data_reduction 'CrysAlisPro 1.171.41.93a (Rigaku OD, 2020)'
_computing_molecular_graphics 'Bruker SHELXTL'
_computing_publication_material 'Bruker SHELXTL'
_computing_structure_refinement 'SHELXL-2018/3 (Sheldrick, 2018)'
_computing_structure_solution 'SHELXT-2018/2 (Sheldrick, 2015)'
_diffrn_ambient_temperature 100(2)
_diffrn_detector_area_resol_mean 10
_diffrn_measured_fraction_theta_full 0.999
_diffrn_measured_fraction_theta_max 0.830
_diffrn_measurement_device 'four-circle diffractometer'
_diffrn_measurement_device_type
; 
Rigaku FRE+ equipped with VHF Varimax confocal mirrors and an AFC12 
goniometer and HyPix 6000 detector
;
_diffrn_measurement_method 'profile data from \w-scans'
_diffrn_radiation_collimation 0.2
_diffrn_radiation_type MoK\a
_diffrn_radiation_wavelength 0.71073
_diffrn_reflns_av_R_equivalents 0.0576
_diffrn_reflns_av_unetI/netI 0.0636
_diffrn_reflns_Laue_measured_fraction_full 0.999
_diffrn_reflns_Laue_measured_fraction_max 0.830
_diffrn_reflns_limit_h_max 21
_diffrn_reflns_limit_h_min -24
_diffrn_reflns_limit_k_max 24
_diffrn_reflns_limit_k_min -25
_diffrn_reflns_limit_l_max 31
_diffrn_reflns_limit_l_min -32
_diffrn_reflns_number 142891
_diffrn_reflns_point_group_measured_fraction_full 0.999
_diffrn_reflns_point_group_measured_fraction_max 0.830
_diffrn_reflns_theta_full 25.242
_diffrn_reflns_theta_max 31.793
_diffrn_reflns_theta_min 1.907
_diffrn_source 'Rotating Anode'
_exptl_absorpt_coefficient_mu 0.557
_exptl_absorpt_correction_T_max 1.000
_exptl_absorpt_correction_T_min 0.747
_exptl_absorpt_correction_type multi-scan
_exptl_absorpt_process_details
; 
CrysAlisPro 1.171.41.93a (Rigaku Oxford Diffraction, 2020)
Empirical absorption correction using spherical harmonics,
implemented in SCALE3 ABSPACK scaling algorithm.
;
_exptl_crystal_colour red
_exptl_crystal_density_diffrn 1.328
_exptl_crystal_density_method 'not measured'
_exptl_crystal_description block
_exptl_crystal_F_000 2478
_exptl_crystal_recrystallization_method 'Re-crystallisation from solvent: acetonitrile'
_exptl_crystal_size_max 0.060
_exptl_crystal_size_mid 0.060
_exptl_crystal_size_min 0.050
_refine_diff_density_max 2.097
_refine_diff_density_min -1.338
_refine_diff_density_rms 0.115
_refine_ls_extinction_method none
_refine_ls_goodness_of_fit_ref 1.074
_refine_ls_hydrogen_treatment constr
_refine_ls_matrix_type full
_refine_ls_number_parameters 1339
_refine_ls_number_reflns 33588
_refine_ls_number_restraints 366
_refine_ls_restrained_S_all 1.080
_refine_ls_R_factor_all 0.1092
_refine_ls_R_factor_gt 0.0718
_refine_ls_shift/su_max 0.001
_refine_ls_shift/su_mean 0.000
_refine_ls_structure_factor_coef Fsqd
_refine_ls_weighting_details 'w=1/[\s^2^(Fo^2^)+(0.0460P)^2^+26.4490P] where P=(Fo^2^+2Fc^2^)/3'
_refine_ls_weighting_scheme calc
_refine_ls_wR_factor_gt 0.1565
_refine_ls_wR_factor_ref 0.1744
_reflns_Friedel_coverage 0.000
_reflns_number_gt 23771
_reflns_number_total 33588
_reflns_threshold_expression 'I > 2\s(I)'
_cod_data_source_file d2cc02236b2.cif
_cod_data_source_block 3dot7MeCN
_cod_database_code 7130202
_shelx_shelxl_version_number 2018/3
_shelx_space_group_comment
; 
The symmetry employed for this shelxl refinement is uniquely defined 
by the following loop, which should always be used as a source of 
symmetry information in preference to the above space-group names. 
They are only intended as comments. 
;
_shelx_estimated_absorpt_t_min 0.967
_shelx_estimated_absorpt_t_max 0.973

loop_
_space_group_symop_operation_xyz
'x, y, z'
'-x, -y, -z'

loop_
_atom_site_label
_atom_site_type_symbol
_atom_site_fract_x
_atom_site_fract_y
_atom_site_fract_z
_atom_site_U_iso_or_equiv
_atom_site_adp_type
_atom_site_occupancy
_atom_site_site_symmetry_order
_atom_site_calc_flag
_atom_site_refinement_flags_posn
_atom_site_refinement_flags_adp
_atom_site_refinement_flags_occupancy
_atom_site_disorder_assembly
_atom_site_disorder_group
Nb1 Nb 0.44648(2) 0.55740(2) 0.80894(2) 0.01721(7) Uani 1 1 d . . . . .
Nb2 Nb 0.54354(2) 0.71730(2) 0.82140(2) 0.01815(8) Uani 1 1 d . . . . .
V1 V 0.41533(5) 0.73419(4) 0.71540(3) 0.02413(15) Uani 1 1 d . . . . .
V2 V 0.57270(4) 0.54839(4) 0.89346(3) 0.02132(14) Uani 1 1 d . . . . .
V3 V 0.59952(5) 0.54631(4) 0.65669(3) 0.02154(14) Uani 1 1 d . . . . .
V4 V 0.39815(4) 0.79731(4) 0.98689(3) 0.02006(13) Uani 1 1 d . . . . .
O1 O 0.34885(17) 0.58479(15) 0.88765(13) 0.0207(5) Uani 1 1 d . . . . .
O2 O 0.40627(18) 0.47956(17) 0.78575(14) 0.0245(6) Uani 1 1 d . . . . .
O3 O 0.56797(19) 0.50045(16) 0.60232(13) 0.0237(6) Uani 1 1 d . . . . .
O4 O 0.71788(18) 0.51770(16) 0.62939(14) 0.0243(6) Uani 1 1 d . . . . .
O5 O 0.65105(18) 0.66703(16) 0.75241(14) 0.0248(6) Uani 1 1 d . . . . .
O6 O 0.57961(18) 0.80630(15) 0.82646(14) 0.0230(6) Uani 1 1 d . . . . .
O7 O 0.41739(18) 0.88346(16) 1.00814(13) 0.0229(6) Uani 1 1 d . . . . .
O8 O 0.28002(18) 0.82301(16) 1.00682(14) 0.0257(6) Uani 1 1 d . . . . .
O9 O 0.51208(17) 0.61681(15) 0.83692(13) 0.0192(5) Uani 1 1 d . . . . .
O10 O 0.40329(18) 0.64017(16) 0.76339(13) 0.0226(6) Uani 1 1 d . . . . .
O11 O 0.47150(18) 0.75363(16) 0.77348(13) 0.0226(6) Uani 1 1 d . . . . .
O12 O 0.56207(18) 0.51285(16) 0.72878(13) 0.0219(5) Uani 1 1 d . . . . .
O13 O 0.45081(17) 0.76635(15) 0.90763(13) 0.0218(5) Uani 1 1 d . . . . .
O14 O 0.3175(2) 0.79835(17) 0.74138(15) 0.0308(7) Uani 1 1 d . . . . .
O15 O 0.5109(2) 0.56400(17) 0.96513(14) 0.0300(6) Uani 1 1 d . . . . .
O16 O 0.4312(2) 0.73010(17) 1.03278(15) 0.0318(7) Uani 1 1 d . . . . .
O17 O 0.55267(19) 0.64379(16) 0.65825(14) 0.0259(6) Uani 1 1 d . . . . .
C1 C 0.2585(2) 0.6108(2) 0.90676(18) 0.0190(7) Uani 1 1 d . . . . .
C2 C 0.2108(3) 0.6940(2) 0.91799(19) 0.0208(7) Uani 1 1 d . . . . .
C3 C 0.1189(3) 0.7203(2) 0.9391(2) 0.0246(8) Uani 1 1 d . . . . .
H3 H 0.085837 0.776252 0.946468 0.030 Uiso 1 1 calc R U . . .
C4 C 0.0731(3) 0.6663(2) 0.9498(2) 0.0260(8) Uani 1 1 d . . . . .
C5 C 0.1227(3) 0.5853(2) 0.9372(2) 0.0266(9) Uani 1 1 d . . . . .
H5 H 0.092745 0.548272 0.943541 0.032 Uiso 1 1 calc R U . . .
C6 C 0.2151(3) 0.5560(2) 0.91564(19) 0.0207(7) Uani 1 1 d . . . . .
C7 C -0.0288(3) 0.6992(3) 0.9747(3) 0.0357(11) Uani 1 1 d . . . . .
C8 C -0.0644(4) 0.7557(4) 0.9270(3) 0.0609(17) Uani 1 1 d . . . . .
H8A H -0.043789 0.801121 0.922507 0.091 Uiso 1 1 calc R U . . .
H8B H -0.129388 0.775686 0.942772 0.091 Uiso 1 1 calc R U . . .
H8C H -0.042817 0.726618 0.885217 0.091 Uiso 1 1 calc R U . . .
C9 C -0.0606(3) 0.7477(4) 1.0385(3) 0.0509(14) Uani 1 1 d . . . . .
H9A H -0.037475 0.713032 1.069726 0.076 Uiso 1 1 calc R U . . .
H9B H -0.125616 0.768466 1.054966 0.076 Uiso 1 1 calc R U . . .
H9C H -0.039153 0.792701 1.031718 0.076 Uiso 1 1 calc R U . . .
C10 C -0.0668(3) 0.6325(3) 0.9864(4) 0.078(3) Uani 1 1 d . . . . .
H10A H -0.050689 0.602954 0.945544 0.117 Uiso 1 1 calc R U . . .
H10B H -0.131541 0.655763 1.004874 0.117 Uiso 1 1 calc R U . . .
H10C H -0.042666 0.595674 1.016140 0.117 Uiso 1 1 calc R U . . .
C11 C 0.2670(3) 0.4667(2) 0.89786(19) 0.0218(8) Uani 1 1 d . . . . .
H11A H 0.326901 0.452561 0.901457 0.026 Uiso 1 1 calc R U . . .
H11B H 0.236306 0.434798 0.928056 0.026 Uiso 1 1 calc R U . . .
C12 C 0.3419(2) 0.4575(2) 0.7767(2) 0.0210(7) Uani 1 1 d . . . . .
C13 C 0.2751(3) 0.4466(2) 0.8299(2) 0.0226(8) Uani 1 1 d . . . . .
C14 C 0.2103(3) 0.4251(2) 0.8179(2) 0.0283(9) Uani 1 1 d . . . . .
H14 H 0.165264 0.416738 0.853421 0.034 Uiso 1 1 calc R U . . .
C15 C 0.2085(3) 0.4153(3) 0.7563(2) 0.0320(10) Uani 1 1 d . . . . .
C16 C 0.2751(3) 0.4281(3) 0.7051(2) 0.0289(9) Uani 1 1 d . . . . .
H16 H 0.275352 0.421714 0.662581 0.035 Uiso 1 1 calc R U . . .
C17 C 0.3417(3) 0.4500(2) 0.7142(2) 0.0242(8) Uani 1 1 d . . . . .
C18 C 0.1336(4) 0.3939(4) 0.7460(3) 0.0525(15) Uani 1 1 d . . . . .
C19 C 0.0445(4) 0.4673(6) 0.7770(5) 0.114(4) Uani 1 1 d . . . . .
H19A H 0.050012 0.516688 0.757196 0.171 Uiso 1 1 calc R U . . .
H19B H 0.033279 0.472840 0.823245 0.171 Uiso 1 1 calc R U . . .
H19C H -0.004969 0.457764 0.769682 0.171 Uiso 1 1 calc R U . . .
C20 C 0.1256(7) 0.3218(6) 0.7801(4) 0.100(3) Uani 1 1 d . . . . .
H20A H 0.076039 0.310444 0.774726 0.150 Uiso 1 1 calc R U . . .
H20B H 0.114862 0.331084 0.825889 0.150 Uiso 1 1 calc R U . . .
H20C H 0.180688 0.275819 0.762382 0.150 Uiso 1 1 calc R U . . .
C21 C 0.1416(5) 0.3888(5) 0.6772(3) 0.073(2) Uani 1 1 d . . . . .
H21A H 0.193777 0.342312 0.655217 0.109 Uiso 1 1 calc R U . . .
H21B H 0.147940 0.437918 0.657273 0.109 Uiso 1 1 calc R U . . .
H21C H 0.088276 0.382881 0.673578 0.109 Uiso 1 1 calc R U . . .
C22 C 0.4089(3) 0.4689(2) 0.6585(2) 0.0253(8) Uani 1 1 d . . . . .
H22A H 0.417109 0.517297 0.670851 0.030 Uiso 1 1 calc R U . . .
H22B H 0.384907 0.482292 0.622334 0.030 Uiso 1 1 calc R U . . .
C23 C 0.5758(3) 0.4206(2) 0.60799(19) 0.0230(8) Uani 1 1 d . . . . .
C24 C 0.4987(3) 0.4023(2) 0.63538(19) 0.0227(8) Uani 1 1 d . . . . .
C25 C 0.5062(3) 0.3224(3) 0.6362(2) 0.0268(8) Uani 1 1 d . . . . .
H25 H 0.454137 0.309565 0.654530 0.032 Uiso 1 1 calc R U . . .
C26 C 0.5875(3) 0.2600(3) 0.6111(2) 0.0287(9) Uani 1 1 d . . . . .
C27 C 0.6630(3) 0.2809(3) 0.5857(2) 0.0272(8) Uani 1 1 d . . . . .
H27 H 0.719198 0.239405 0.569088 0.033 Uiso 1 1 calc R U . . .
C28 C 0.6589(3) 0.3601(2) 0.58386(19) 0.0227(8) Uani 1 1 d . . . . .
C29 C 0.5953(3) 0.1721(3) 0.6084(3) 0.0409(12) Uani 1 1 d . . . . .
C30 C 0.5052(4) 0.1619(3) 0.6375(4) 0.0597(17) Uani 1 1 d . . . . .
H30A H 0.478522 0.183389 0.682210 0.090 Uiso 1 1 calc R U . . .
H30B H 0.513565 0.104790 0.635816 0.090 Uiso 1 1 calc R U . . .
H30C H 0.466072 0.191121 0.612959 0.090 Uiso 1 1 calc R U . . .
C31 C 0.6348(4) 0.1402(4) 0.5373(3) 0.0583(16) Uani 1 1 d . . . . .
H31A H 0.598228 0.174759 0.512865 0.087 Uiso 1 1 calc R U . . .
H31B H 0.635666 0.085270 0.534522 0.087 Uiso 1 1 calc R U . . .
H31C H 0.695366 0.140223 0.519395 0.087 Uiso 1 1 calc R U . . .
C32 C 0.6566(4) 0.1236(3) 0.6458(3) 0.0555(16) Uani 1 1 d . . . . .
H32A H 0.716174 0.125365 0.625056 0.083 Uiso 1 1 calc R U . . .
H32B H 0.659580 0.067777 0.646256 0.083 Uiso 1 1 calc R U . . .
H32C H 0.633371 0.146775 0.689937 0.083 Uiso 1 1 calc R U . . .
C33 C 0.7432(3) 0.3787(2) 0.55413(19) 0.0245(8) Uani 1 1 d . . . . .
H33A H 0.728346 0.432745 0.536932 0.029 Uiso 1 1 calc R U . . .
H33B H 0.783820 0.339205 0.517881 0.029 Uiso 1 1 calc R U . . .
C34 C 0.7742(3) 0.4436(2) 0.63903(19) 0.0231(8) Uani 1 1 d . . . . .
C35 C 0.7900(3) 0.3760(2) 0.6028(2) 0.0242(8) Uani 1 1 d . . . . .
C36 C 0.8481(3) 0.3026(2) 0.6133(2) 0.0263(8) Uani 1 1 d . . . . .
H36 H 0.859260 0.255927 0.588721 0.032 Uiso 1 1 calc R U . . .
C37 C 0.8904(3) 0.2958(2) 0.6590(2) 0.0276(9) Uani 1 1 d . . . . .
C38 C 0.8723(3) 0.3653(2) 0.6945(2) 0.0272(9) Uani 1 1 d . . . . .
H38 H 0.901066 0.361846 0.725465 0.033 Uiso 1 1 calc R U . . .
C39 C 0.8139(3) 0.4391(2) 0.68622(19) 0.0228(8) Uani 1 1 d . . . . .
C40 C 0.9542(3) 0.2152(3) 0.6711(3) 0.0388(11) Uani 1 1 d . . . . .
C41 C 0.9528(4) 0.1452(3) 0.6367(4) 0.0626(19) Uani 1 1 d . . . . .
H41A H 0.892473 0.144216 0.650975 0.094 Uiso 1 1 calc R U . . .
H41B H 0.993182 0.094954 0.646721 0.094 Uiso 1 1 calc R U . . .
H41C H 0.971866 0.151143 0.590319 0.094 Uiso 1 1 calc R U . . .
C42 C 1.0468(4) 0.2171(4) 0.6505(5) 0.078(2) Uani 1 1 d . . . . .
H42A H 1.086640 0.167264 0.661599 0.117 Uiso 1 1 calc R U . . .
H42B H 1.046649 0.263041 0.672635 0.117 Uiso 1 1 calc R U . . .
H42C H 1.067350 0.222042 0.604027 0.117 Uiso 1 1 calc R U . . .
C43 C 0.9259(6) 0.2013(4) 0.7433(4) 0.080(2) Uani 1 1 d . . . . .
H43A H 0.864191 0.203823 0.757966 0.120 Uiso 1 1 calc R U . . .
H43B H 0.931077 0.242875 0.767024 0.120 Uiso 1 1 calc R U . . .
H43C H 0.964322 0.148322 0.750807 0.120 Uiso 1 1 calc R U . . .
C44 C 0.7877(3) 0.5127(2) 0.7295(2) 0.0260(8) Uani 1 1 d . . . . .
H44A H 0.724562 0.526979 0.756037 0.031 Uiso 1 1 calc R U . . .
H44B H 0.823229 0.498679 0.758918 0.031 Uiso 1 1 calc R U . . .
C45 C 0.7308(3) 0.6605(2) 0.70840(19) 0.0220(8) Uani 1 1 d . . . . .
C46 C 0.7997(3) 0.5854(2) 0.6949(2) 0.0238(8) Uani 1 1 d . . . . .
C47 C 0.8805(3) 0.5801(3) 0.6493(2) 0.0293(9) Uani 1 1 d . . . . .
H47 H 0.927682 0.529552 0.640298 0.035 Uiso 1 1 calc R U . . .
C48 C 0.8952(3) 0.6455(3) 0.6163(2) 0.0320(10) Uani 1 1 d . . . . .
C49 C 0.8240(3) 0.7186(3) 0.6310(2) 0.0303(9) Uani 1 1 d . . . . .
H49 H 0.831877 0.764233 0.608931 0.036 Uiso 1 1 calc R U . . .
C50 C 0.7424(3) 0.7275(2) 0.6764(2) 0.0253(8) Uani 1 1 d . . . . .
C51 C 0.9819(3) 0.6395(3) 0.5630(3) 0.0415(12) Uani 1 1 d . . . . .
C52 C 0.9733(4) 0.6249(5) 0.4987(3) 0.069(2) Uani 1 1 d . . . . .
H52A H 0.928181 0.672139 0.489600 0.104 Uiso 1 1 calc R U . . .
H52B H 0.955813 0.577943 0.500247 0.104 Uiso 1 1 calc R U . . .
H52C H 1.030413 0.615123 0.464819 0.104 Uiso 1 1 calc R U . . .
C53 C 1.0600(4) 0.5697(4) 0.5723(4) 0.071(2) Uani 1 1 d . . . . .
H53A H 1.049763 0.519241 0.570881 0.106 Uiso 1 1 calc R U . . .
H53B H 1.065611 0.577611 0.614057 0.106 Uiso 1 1 calc R U . . .
H53C H 1.114610 0.567299 0.538085 0.106 Uiso 1 1 calc R U . . .
C54 C 1.0031(4) 0.7155(4) 0.5624(4) 0.066(2) Uani 1 1 d . . . . .
H54A H 1.061571 0.707551 0.530806 0.098 Uiso 1 1 calc R U . . .
H54B H 1.003345 0.727329 0.605057 0.098 Uiso 1 1 calc R U . . .
H54C H 0.958054 0.760413 0.550835 0.098 Uiso 1 1 calc R U . . .
C55 C 0.6715(3) 0.8104(2) 0.6931(2) 0.0253(8) Uani 1 1 d . . . . .
H55A H 0.676596 0.842198 0.654503 0.030 Uiso 1 1 calc R U . . .
H55B H 0.612187 0.805608 0.707109 0.030 Uiso 1 1 calc R U . . .
C56 C 0.6340(2) 0.8494(2) 0.8097(2) 0.0207(7) Uani 1 1 d . . . . .
C57 C 0.6804(3) 0.8531(2) 0.7458(2) 0.0240(8) Uani 1 1 d . . . . .
C58 C 0.7386(3) 0.8954(3) 0.7310(2) 0.0298(9) Uani 1 1 d . . . . .
H58 H 0.770333 0.898513 0.687256 0.036 Uiso 1 1 calc R U . . .
C59 C 0.7514(3) 0.9330(3) 0.7783(2) 0.0325(10) Uani 1 1 d . . . . .
C60 C 0.7009(3) 0.9309(2) 0.8417(2) 0.0273(9) Uani 1 1 d . . . . .
H60 H 0.707894 0.957325 0.874567 0.033 Uiso 1 1 calc R U . . .
C61 C 0.6405(2) 0.8912(2) 0.8585(2) 0.0214(8) Uani 1 1 d . . . . .
C62 C 0.8173(4) 0.9779(4) 0.7632(3) 0.0608(15) Uani 1 1 d . U . . .
C63 C 0.8677(5) 0.9719(5) 0.6911(3) 0.0682(18) Uani 1 1 d . U . . .
H63A H 0.825752 0.998200 0.667951 0.102 Uiso 1 1 calc R U . . .
H63B H 0.898455 0.915242 0.675969 0.102 Uiso 1 1 calc R U . . .
H63C H 0.911179 0.998424 0.683248 0.102 Uiso 1 1 calc R U . . .
C64 C 0.8840(5) 0.9405(7) 0.7982(4) 0.105(3) Uani 1 1 d . U . . .
H64A H 0.922016 0.972244 0.792862 0.157 Uiso 1 1 calc R U . . .
H64B H 0.920602 0.885478 0.780381 0.157 Uiso 1 1 calc R U . . .
H64C H 0.852483 0.939493 0.843947 0.157 Uiso 1 1 calc R U . . .
C65 C 0.7655(7) 1.0657(5) 0.7874(4) 0.094(2) Uani 1 1 d . U . . .
H65A H 0.724034 1.090700 0.763622 0.141 Uiso 1 1 calc R U . . .
H65B H 0.806843 1.094262 0.780888 0.141 Uiso 1 1 calc R U . . .
H65C H 0.732323 1.068369 0.833249 0.141 Uiso 1 1 calc R U . . .
C66 C 0.5785(2) 0.8977(2) 0.92602(19) 0.0203(7) Uani 1 1 d . . . . .
H66A H 0.604168 0.911201 0.956213 0.024 Uiso 1 1 calc R U . . .
H66B H 0.571679 0.845161 0.936799 0.024 Uiso 1 1 calc R U . . .
C67 C 0.4101(3) 0.9507(2) 0.97339(19) 0.0206(7) Uani 1 1 d . . . . .
C68 C 0.4874(2) 0.9619(2) 0.93400(19) 0.0203(7) Uani 1 1 d . . . . .
C69 C 0.4797(3) 1.0329(2) 0.9028(2) 0.0230(8) Uani 1 1 d . . . . .
H69 H 0.532146 1.040897 0.876252 0.028 Uiso 1 1 calc R U . . .
C70 C 0.3980(3) 1.0928(2) 0.9088(2) 0.0231(8) Uani 1 1 d . . . . .
C71 C 0.3224(3) 1.0783(2) 0.9477(2) 0.0230(8) Uani 1 1 d . . . . .
H71 H 0.266042 1.118459 0.952288 0.028 Uiso 1 1 calc R U . . .
C72 C 0.3255(3) 1.0085(2) 0.9798(2) 0.0217(8) Uani 1 1 d . . . . .
C73 C 0.3899(3) 1.1725(2) 0.8764(2) 0.0299(9) Uani 1 1 d . . . . .
C74 C 0.4801(3) 1.1735(3) 0.8338(3) 0.0580(18) Uani 1 1 d . . . . .
H74A H 0.472194 1.224700 0.813038 0.087 Uiso 1 1 calc R U . . .
H74B H 0.507523 1.129224 0.800831 0.087 Uiso 1 1 calc R U . . .
H74C H 0.518379 1.167346 0.859990 0.087 Uiso 1 1 calc R U . . .
C75 C 0.3489(4) 1.2406(3) 0.9280(3) 0.0523(15) Uani 1 1 d . . . . .
H75A H 0.290374 1.241110 0.955088 0.078 Uiso 1 1 calc R U . . .
H75B H 0.342547 1.291910 0.907596 0.078 Uiso 1 1 calc R U . . .
H75C H 0.387255 1.232729 0.954396 0.078 Uiso 1 1 calc R U . . .
C76 C 0.3302(4) 1.1860(3) 0.8341(3) 0.0424(12) Uani 1 1 d . . . . .
H76A H 0.271811 1.185574 0.860573 0.064 Uiso 1 1 calc R U . . .
H76B H 0.357390 1.143109 0.800069 0.064 Uiso 1 1 calc R U . . .
H76C H 0.323492 1.238024 0.814885 0.064 Uiso 1 1 calc R U . . .
C77 C 0.2407(3) 0.9939(2) 1.0177(2) 0.0241(8) Uani 1 1 d . . . . .
H77A H 0.251130 0.958547 1.052918 0.029 Uiso 1 1 calc R U . . .
H77B H 0.193499 1.045667 1.037167 0.029 Uiso 1 1 calc R U . . .
C78 C 0.2367(2) 0.8715(2) 0.9674(2) 0.0227(8) Uani 1 1 d . . . . .
C79 C 0.2104(2) 0.9552(2) 0.9747(2) 0.0228(8) Uani 1 1 d . . . . .
C80 C 0.1614(3) 1.0021(2) 0.9375(2) 0.0270(9) Uani 1 1 d . . . . .
H80 H 0.140727 1.058950 0.943610 0.032 Uiso 1 1 calc R U . . .
C81 C 0.1413(3) 0.9688(2) 0.8913(2) 0.0289(9) Uani 1 1 d . . . . .
C82 C 0.1731(3) 0.8852(2) 0.8834(2) 0.0287(9) Uani 1 1 d . . . . .
H82 H 0.161766 0.861216 0.851489 0.034 Uiso 1 1 calc R U . . .
C83 C 0.2205(3) 0.8358(2) 0.9201(2) 0.0257(9) Uani 1 1 d . . . . .
C84 C 0.0885(3) 1.0233(3) 0.8507(3) 0.0381(11) Uani 1 1 d . . . . .
C85 C 0.1288(4) 1.0875(3) 0.8222(3) 0.0518(14) Uani 1 1 d . . . . .
H85A H 0.124186 1.121827 0.857096 0.078 Uiso 1 1 calc R U . . .
H85B H 0.096609 1.120297 0.794558 0.078 Uiso 1 1 calc R U . . .
H85C H 0.191400 1.061130 0.796883 0.078 Uiso 1 1 calc R U . . .
C86 C -0.0067(4) 1.0633(4) 0.8921(3) 0.0604(17) Uani 1 1 d . . . . .
H86A H -0.033419 1.022454 0.907317 0.091 Uiso 1 1 calc R U . . .
H86B H -0.039670 1.100888 0.866949 0.091 Uiso 1 1 calc R U . . .
H86C H -0.008813 1.092710 0.929016 0.091 Uiso 1 1 calc R U . . .
C87 C 0.0928(4) 0.9758(3) 0.7934(3) 0.0537(15) Uani 1 1 d . . . . .
H87A H 0.154913 0.945970 0.768907 0.081 Uiso 1 1 calc R U . . .
H87B H 0.064419 1.012942 0.765672 0.081 Uiso 1 1 calc R U . . .
H87C H 0.061764 0.937977 0.809066 0.081 Uiso 1 1 calc R U . . .
C88 C 0.2662(3) 0.7467(2) 0.9040(2) 0.0296(9) Uani 1 1 d . . . . .
H88A H 0.309787 0.726351 0.927297 0.035 Uiso 1 1 calc R U . . .
H88B H 0.300308 0.738840 0.857569 0.035 Uiso 1 1 calc R U . . .
O18 O 0.53178(18) 0.47899(15) 0.85635(13) 0.0222(6) Uani 1 1 d D U . . .
C89 C 0.5427(3) 0.3976(2) 0.8723(2) 0.0386(10) Uani 1 1 d D U . . .
H89A H 0.485302 0.397054 0.902067 0.046 Uiso 0.566(12) 1 calc R U P A 1
H89B H 0.585922 0.380016 0.896040 0.046 Uiso 0.566(12) 1 calc R U P A 1
H89C H 0.490496 0.385873 0.871717 0.046 Uiso 0.434(12) 1 calc R U P A 2
H89D H 0.547009 0.390158 0.916118 0.046 Uiso 0.434(12) 1 calc R U P A 2
C90 C 0.5726(7) 0.3378(5) 0.8190(4) 0.053(2) Uani 0.566(12) 1 d D U P A 1
H90A H 0.535704 0.356416 0.790582 0.064 Uiso 0.566(12) 1 calc R U P A 1
H90B H 0.569056 0.285774 0.835526 0.064 Uiso 0.566(12) 1 calc R U P A 1
C91 C 0.6672(7) 0.3294(8) 0.7834(6) 0.065(3) Uani 0.566(12) 1 d D U P A 1
H91A H 0.691368 0.290000 0.746959 0.097 Uiso 0.566(12) 1 calc R U P A 1
H91B H 0.669363 0.381435 0.767692 0.097 Uiso 0.566(12) 1 calc R U P A 1
H91C H 0.702515 0.311216 0.812366 0.097 Uiso 0.566(12) 1 calc R U P A 1
C90X C 0.6269(8) 0.3396(7) 0.8241(6) 0.059(4) Uani 0.434(12) 1 d D U P A 2
H90C H 0.674860 0.360969 0.818432 0.071 Uiso 0.434(12) 1 calc R U P A 2
H90D H 0.643312 0.287934 0.844678 0.071 Uiso 0.434(12) 1 calc R U P A 2
C91X C 0.6286(13) 0.3208(11) 0.7583(6) 0.077(5) Uani 0.434(12) 1 d D U P A 2
H91D H 0.687379 0.282930 0.734416 0.115 Uiso 0.434(12) 1 calc R U P A 2
H91E H 0.583791 0.296902 0.761996 0.115 Uiso 0.434(12) 1 calc R U P A 2
H91F H 0.615553 0.370433 0.735572 0.115 Uiso 0.434(12) 1 calc R U P A 2
O19 O 0.67171(19) 0.47238(17) 0.89441(15) 0.0280(6) Uani 1 1 d D U . . .
C92 C 0.6974(3) 0.4253(3) 0.9447(3) 0.0452(12) Uani 1 1 d D U . . .
H92A H 0.647493 0.409888 0.972203 0.054 Uiso 1 1 calc R U . . .
H92B H 0.710853 0.458121 0.971746 0.054 Uiso 1 1 calc R U . . .
C93 C 0.7768(4) 0.3514(4) 0.9181(4) 0.083(2) Uani 1 1 d D U . . .
H93A H 0.786307 0.315384 0.953121 0.100 Uiso 1 1 calc R U . . .
H93B H 0.766850 0.322447 0.886199 0.100 Uiso 1 1 calc R U . . .
C94 C 0.8565(5) 0.3730(8) 0.8872(5) 0.144(5) Uani 1 1 d D U . . .
H94A H 0.908197 0.324005 0.869946 0.215 Uiso 1 1 calc R U . . .
H94B H 0.847318 0.408078 0.852206 0.215 Uiso 1 1 calc R U . . .
H94C H 0.866739 0.401027 0.919007 0.215 Uiso 1 1 calc R U . . .
O20 O 0.61518(18) 0.63660(15) 0.88207(14) 0.0235(6) Uani 1 1 d D U . . .
C95 C 0.6498(3) 0.6567(3) 0.9276(3) 0.0424(11) Uani 1 1 d D U . . .
H95A H 0.627911 0.633849 0.969009 0.051 Uiso 1 1 calc R U . . .
H95B H 0.627401 0.715804 0.934894 0.051 Uiso 1 1 calc R U . . .
C96 C 0.7484(4) 0.6258(7) 0.9053(5) 0.126(4) Uani 1 1 d D U . . .
H96A H 0.769823 0.566961 0.896850 0.151 Uiso 1 1 calc R U . . .
H96B H 0.767914 0.635606 0.940791 0.151 Uiso 1 1 calc R U . . .
C97 C 0.7927(11) 0.6611(14) 0.8465(9) 0.299(12) Uani 1 1 d D U . . .
H97A H 0.857254 0.636674 0.836175 0.448 Uiso 1 1 calc R U . . .
H97B H 0.775915 0.650348 0.810399 0.448 Uiso 1 1 calc R U . . .
H97C H 0.774000 0.719208 0.854477 0.448 Uiso 1 1 calc R U . . .
N1 N 0.3961(3) 0.6889(2) 0.63790(19) 0.0339(9) Uani 1 1 d . . . . .
C98 C 0.4085(4) 0.6567(3) 0.5914(2) 0.0389(11) Uani 1 1 d . . . . .
C99 C 0.4260(5) 0.6151(4) 0.5311(3) 0.0560(16) Uani 1 1 d . . . . .
H99A H 0.480943 0.568169 0.522404 0.084 Uiso 1 1 calc R U . . .
H99B H 0.432341 0.651580 0.496150 0.084 Uiso 1 1 calc R U . . .
H99C H 0.376632 0.597685 0.534036 0.084 Uiso 1 1 calc R U . . .
N2 N 0.4674(3) 0.8089(2) 0.64939(18) 0.0346(9) Uani 1 1 d . . . . .
C100 C 0.4891(5) 0.8506(3) 0.6129(3) 0.0539(15) Uani 1 1 d . . . . .
C101 C 0.5193(7) 0.9033(5) 0.5647(4) 0.091(3) Uani 1 1 d . . . . .
H10D H 0.577304 0.901983 0.564508 0.137 Uiso 1 1 calc R U . . .
H10E H 0.476458 0.958384 0.575050 0.137 Uiso 1 1 calc R U . . .
H10F H 0.524336 0.884813 0.522242 0.137 Uiso 1 1 calc R U . . .
N3 N 0.2218(5) 0.6284(5) 0.6332(4) 0.091(2) Uani 1 1 d . . . . .
C102 C 0.2071(5) 0.6388(4) 0.6887(4) 0.070(2) Uani 1 1 d . . . . .
C103 C 0.1909(5) 0.6510(4) 0.7575(4) 0.0650(18) Uani 1 1 d . . . . .
H10G H 0.174022 0.607451 0.780529 0.098 Uiso 1 1 calc R U . . .
H10H H 0.142916 0.702552 0.773916 0.098 Uiso 1 1 calc R U . . .
H10I H 0.245033 0.651181 0.763985 0.098 Uiso 1 1 calc R U . . .
N4 N 0.4452(7) 0.9953(5) 0.7063(4) 0.120(3) Uani 1 1 d . . . . .
C104 C 0.4155(5) 0.9701(4) 0.7529(3) 0.0595(17) Uani 1 1 d . . . . .
C105 C 0.3794(3) 0.9432(3) 0.8141(2) 0.0376(11) Uani 1 1 d . . . . .
H10J H 0.426822 0.916785 0.832626 0.056 Uiso 1 1 calc R U . . .
H10K H 0.352045 0.904974 0.809475 0.056 Uiso 1 1 calc R U . . .
H10L H 0.334455 0.989234 0.842556 0.056 Uiso 1 1 calc R U . . .
N5 N 0.5928(8) 0.6996(9) 0.4865(6) 0.115(5) Uani 0.656(10) 1 d D U P B 1
C106 C 0.6546(8) 0.6811(8) 0.5026(5) 0.069(3) Uani 0.656(10) 1 d D U P B 1
C107 C 0.7318(5) 0.6588(5) 0.5245(4) 0.078(2) Uani 0.656(10) 1 d D U P B 1
H10M H 0.754285 0.703075 0.518738 0.116 Uiso 0.656(10) 1 calc R U P B 1
H10N H 0.778303 0.610748 0.499390 0.116 Uiso 0.656(10) 1 calc R U P B 1
H10O H 0.714640 0.647487 0.570033 0.116 Uiso 0.656(10) 1 calc R U P B 1
N5X N 0.6527(16) 0.5899(16) 0.4730(9) 0.103(6) Uani 0.344(10) 1 d D U P B 2
C10X C 0.6908(18) 0.6179(17) 0.4948(11) 0.082(5) Uani 0.344(10) 1 d D U P B 2
C17X C 0.7318(5) 0.6588(5) 0.5245(4) 0.078(2) Uani 0.344(10) 1 d D U P B 2
H17A H 0.760651 0.689579 0.492513 0.116 Uiso 0.344(10) 1 calc R U P B 2
H17B H 0.776114 0.618648 0.540402 0.116 Uiso 0.344(10) 1 calc R U P B 2
H17C H 0.686018 0.695173 0.560351 0.116 Uiso 0.344(10) 1 calc R U P B 2
N6 N 1.0171(13) 0.7633(14) 0.7207(12) 0.322(11) Uani 1 1 d D U . . .
C108 C 0.9598(11) 0.7378(11) 0.7449(8) 0.168(5) Uani 1 1 d D U . . .
C109 C 0.8821(8) 0.7140(7) 0.7765(6) 0.125(4) Uani 1 1 d D U . . .
H10P H 0.898502 0.668400 0.802844 0.188 Uiso 1 1 calc R U . . .
H10Q H 0.862352 0.698483 0.743807 0.188 Uiso 1 1 calc R U . . .
H10R H 0.833842 0.759295 0.803907 0.188 Uiso 1 1 calc R U . . .

loop_
_atom_site_aniso_label
_atom_site_aniso_U_11
_atom_site_aniso_U_22
_atom_site_aniso_U_33
_atom_site_aniso_U_23
_atom_site_aniso_U_13
_atom_site_aniso_U_12
Nb1 0.01718(16) 0.01307(14) 0.02484(17) 0.00228(12) -0.01048(13) -0.00627(12)
Nb2 0.01814(16) 0.01403(15) 0.02461(17) 0.00148(12) -0.00805(13) -0.00748(12)
V1 0.0288(4) 0.0178(3) 0.0288(4) 0.0046(3) -0.0153(3) -0.0069(3)
V2 0.0215(3) 0.0159(3) 0.0290(4) 0.0036(2) -0.0130(3) -0.0056(2)
V3 0.0232(3) 0.0188(3) 0.0236(3) 0.0027(2) -0.0079(3) -0.0085(3)
V4 0.0200(3) 0.0132(3) 0.0259(3) 0.0039(2) -0.0082(3) -0.0043(2)
O1 0.0161(13) 0.0167(12) 0.0302(15) -0.0006(10) -0.0080(11) -0.0061(10)
O2 0.0240(14) 0.0271(14) 0.0277(15) 0.0013(11) -0.0101(12) -0.0138(12)
O3 0.0261(14) 0.0200(13) 0.0247(14) 0.0033(11) -0.0091(12) -0.0076(11)
O4 0.0231(14) 0.0220(13) 0.0274(15) 0.0026(11) -0.0076(12) -0.0084(11)
O5 0.0224(14) 0.0234(14) 0.0275(15) -0.0012(11) -0.0024(12) -0.0113(11)
O6 0.0242(14) 0.0163(12) 0.0313(15) 0.0018(11) -0.0074(12) -0.0119(11)
O7 0.0222(14) 0.0196(13) 0.0256(14) 0.0023(10) -0.0101(11) -0.0043(11)
O8 0.0202(14) 0.0170(13) 0.0359(16) 0.0039(11) -0.0060(12) -0.0054(11)
O9 0.0199(13) 0.0147(12) 0.0263(14) 0.0045(10) -0.0126(11) -0.0061(10)
O10 0.0249(14) 0.0212(13) 0.0279(15) 0.0052(11) -0.0132(12) -0.0119(11)
O11 0.0270(14) 0.0188(13) 0.0278(15) 0.0039(11) -0.0134(12) -0.0113(11)
O12 0.0234(14) 0.0199(13) 0.0243(14) 0.0018(10) -0.0093(11) -0.0087(11)
O13 0.0197(13) 0.0185(13) 0.0291(15) 0.0029(11) -0.0098(11) -0.0077(11)
O14 0.0322(16) 0.0253(15) 0.0364(17) 0.0036(12) -0.0193(14) -0.0051(13)
O15 0.0391(17) 0.0243(14) 0.0301(16) 0.0056(12) -0.0143(14) -0.0131(13)
O16 0.0369(17) 0.0226(14) 0.0332(17) 0.0088(12) -0.0128(14) -0.0074(13)
O17 0.0277(15) 0.0197(13) 0.0301(15) 0.0059(11) -0.0105(12) -0.0079(11)
C1 0.0179(17) 0.0154(16) 0.0239(19) -0.0001(13) -0.0081(15) -0.0048(14)
C2 0.0193(18) 0.0158(16) 0.030(2) 0.0013(14) -0.0106(16) -0.0073(14)
C3 0.0210(19) 0.0144(17) 0.039(2) -0.0011(15) -0.0113(17) -0.0050(14)
C4 0.0163(18) 0.0197(18) 0.041(2) -0.0018(16) -0.0078(17) -0.0058(15)
C5 0.0211(19) 0.0199(18) 0.040(2) 0.0011(16) -0.0072(17) -0.0111(15)
C6 0.0206(18) 0.0114(15) 0.029(2) 0.0007(14) -0.0073(16) -0.0048(13)
C7 0.0143(19) 0.026(2) 0.064(3) -0.003(2) -0.010(2) -0.0051(16)
C8 0.026(3) 0.076(4) 0.077(4) 0.003(3) -0.024(3) -0.006(3)
C9 0.025(2) 0.054(3) 0.060(4) -0.004(3) -0.005(2) -0.005(2)
C10 0.019(2) 0.037(3) 0.167(8) -0.014(4) -0.007(3) -0.015(2)
C11 0.0229(19) 0.0120(16) 0.030(2) 0.0026(14) -0.0075(16) -0.0068(14)
C12 0.0179(18) 0.0134(16) 0.033(2) 0.0003(14) -0.0094(16) -0.0060(14)
C13 0.0204(18) 0.0111(15) 0.034(2) 0.0020(14) -0.0079(16) -0.0032(14)
C14 0.0200(19) 0.0207(19) 0.044(3) 0.0006(17) -0.0077(18) -0.0085(15)
C15 0.024(2) 0.034(2) 0.045(3) 0.0008(19) -0.0141(19) -0.0150(18)
C16 0.027(2) 0.030(2) 0.037(2) -0.0005(17) -0.0158(19) -0.0123(17)
C17 0.023(2) 0.0174(17) 0.032(2) -0.0012(15) -0.0091(17) -0.0063(15)
C18 0.044(3) 0.085(4) 0.051(3) 0.007(3) -0.019(3) -0.046(3)
C19 0.029(3) 0.152(9) 0.157(9) -0.048(7) -0.031(5) -0.019(5)
C20 0.151(8) 0.138(8) 0.110(6) 0.068(6) -0.090(6) -0.133(7)
C21 0.087(5) 0.106(6) 0.082(5) 0.039(4) -0.058(4) -0.078(5)
C22 0.025(2) 0.027(2) 0.029(2) 0.0017(16) -0.0127(17) -0.0121(16)
C23 0.026(2) 0.0245(19) 0.0210(19) 0.0000(15) -0.0103(16) -0.0088(16)
C24 0.025(2) 0.0254(19) 0.0199(19) -0.0014(14) -0.0086(16) -0.0093(16)
C25 0.026(2) 0.031(2) 0.028(2) 0.0017(16) -0.0085(17) -0.0160(17)
C26 0.030(2) 0.025(2) 0.033(2) 0.0004(17) -0.0115(18) -0.0114(17)
C27 0.023(2) 0.027(2) 0.027(2) -0.0041(16) -0.0074(17) -0.0043(16)
C28 0.025(2) 0.0234(18) 0.0224(19) -0.0003(15) -0.0090(16) -0.0100(16)
C29 0.041(3) 0.024(2) 0.056(3) 0.001(2) -0.006(2) -0.017(2)
C30 0.048(3) 0.031(3) 0.100(5) 0.000(3) -0.009(3) -0.026(2)
C31 0.057(4) 0.045(3) 0.068(4) -0.018(3) -0.007(3) -0.022(3)
C32 0.050(3) 0.029(3) 0.079(4) 0.014(3) -0.016(3) -0.010(2)
C33 0.024(2) 0.0239(19) 0.023(2) -0.0007(15) -0.0044(16) -0.0087(16)
C34 0.0212(19) 0.0218(18) 0.026(2) 0.0031(15) -0.0060(16) -0.0089(15)
C35 0.0222(19) 0.0254(19) 0.025(2) 0.0006(15) -0.0064(16) -0.0099(16)
C36 0.025(2) 0.0168(17) 0.038(2) -0.0009(16) -0.0072(18) -0.0094(15)
C37 0.024(2) 0.0171(18) 0.045(3) 0.0055(16) -0.0147(19) -0.0089(15)
C38 0.029(2) 0.0243(19) 0.034(2) 0.0055(16) -0.0147(18) -0.0126(17)
C39 0.025(2) 0.0212(18) 0.025(2) 0.0031(15) -0.0065(16) -0.0131(15)
C40 0.036(3) 0.019(2) 0.067(3) 0.004(2) -0.027(2) -0.0083(18)
C41 0.067(4) 0.022(2) 0.112(6) -0.001(3) -0.057(4) -0.006(2)
C42 0.038(3) 0.035(3) 0.164(8) 0.014(4) -0.044(4) -0.008(3)
C43 0.103(6) 0.039(3) 0.085(5) 0.023(3) -0.042(5) -0.004(4)
C44 0.032(2) 0.0217(19) 0.026(2) 0.0008(15) -0.0096(17) -0.0110(16)
C45 0.0200(18) 0.0261(19) 0.0232(19) -0.0022(15) -0.0050(15) -0.0133(15)
C46 0.024(2) 0.0200(18) 0.031(2) -0.0008(15) -0.0093(17) -0.0115(15)
C47 0.023(2) 0.024(2) 0.039(2) -0.0039(17) -0.0056(18) -0.0095(16)
C48 0.022(2) 0.029(2) 0.042(3) -0.0028(18) -0.0008(18) -0.0132(17)
C49 0.029(2) 0.026(2) 0.034(2) 0.0003(17) -0.0016(18) -0.0164(18)
C50 0.026(2) 0.0244(19) 0.026(2) -0.0024(15) -0.0064(17) -0.0118(16)
C51 0.030(2) 0.034(2) 0.052(3) -0.001(2) 0.004(2) -0.017(2)
C52 0.053(4) 0.095(5) 0.051(4) -0.013(4) 0.012(3) -0.038(4)
C53 0.025(3) 0.062(4) 0.103(6) 0.017(4) 0.004(3) -0.015(3)
C54 0.045(3) 0.046(3) 0.087(5) -0.016(3) 0.021(3) -0.029(3)
C55 0.028(2) 0.0204(18) 0.026(2) 0.0040(15) -0.0043(17) -0.0113(16)
C56 0.0158(17) 0.0129(16) 0.034(2) 0.0023(14) -0.0087(16) -0.0056(13)
C57 0.0238(19) 0.0115(16) 0.035(2) 0.0005(14) -0.0106(17) -0.0030(14)
C58 0.026(2) 0.026(2) 0.039(2) 0.0086(17) -0.0096(19) -0.0132(17)
C59 0.028(2) 0.028(2) 0.051(3) 0.0111(19) -0.018(2) -0.0182(18)
C60 0.025(2) 0.0221(19) 0.042(2) 0.0037(17) -0.0177(19) -0.0118(16)
C61 0.0135(17) 0.0143(16) 0.036(2) 0.0032(14) -0.0108(16) -0.0020(13)
C62 0.070(4) 0.088(4) 0.062(3) 0.027(3) -0.029(3) -0.069(3)
C63 0.075(4) 0.096(5) 0.066(3) 0.033(3) -0.024(3) -0.071(4)
C64 0.076(4) 0.218(8) 0.084(5) 0.056(6) -0.048(4) -0.114(5)
C65 0.168(7) 0.085(4) 0.077(5) 0.013(3) -0.031(4) -0.111(4)
C66 0.0192(18) 0.0116(15) 0.034(2) 0.0012(14) -0.0151(16) -0.0046(13)
C67 0.0211(18) 0.0153(16) 0.029(2) -0.0013(14) -0.0115(16) -0.0070(14)
C68 0.0159(17) 0.0143(16) 0.032(2) -0.0015(14) -0.0134(16) -0.0009(13)
C69 0.0212(19) 0.0146(16) 0.036(2) 0.0003(15) -0.0124(17) -0.0062(14)
C70 0.0213(19) 0.0135(16) 0.037(2) -0.0006(15) -0.0143(17) -0.0049(14)
C71 0.0178(18) 0.0142(16) 0.038(2) -0.0006(15) -0.0134(17) -0.0024(14)
C72 0.0206(18) 0.0153(16) 0.031(2) -0.0039(14) -0.0110(16) -0.0057(14)
C73 0.026(2) 0.0146(17) 0.050(3) 0.0060(17) -0.015(2) -0.0068(15)
C74 0.033(3) 0.032(3) 0.102(5) 0.033(3) -0.017(3) -0.013(2)
C75 0.077(4) 0.015(2) 0.071(4) 0.003(2) -0.034(3) -0.016(2)
C76 0.044(3) 0.034(2) 0.052(3) 0.016(2) -0.022(2) -0.013(2)
C77 0.0181(18) 0.0172(17) 0.034(2) -0.0042(15) -0.0072(16) -0.0035(14)
C78 0.0132(17) 0.0175(17) 0.034(2) 0.0014(15) -0.0040(15) -0.0055(14)
C79 0.0149(17) 0.0175(17) 0.035(2) -0.0028(15) -0.0050(16) -0.0069(14)
C80 0.0191(19) 0.0137(17) 0.049(3) 0.0021(16) -0.0119(18) -0.0060(14)
C81 0.0203(19) 0.0200(19) 0.052(3) 0.0044(17) -0.0159(19) -0.0097(15)
C82 0.0203(19) 0.0219(19) 0.050(3) -0.0021(17) -0.0154(19) -0.0100(16)
C83 0.0177(18) 0.0132(16) 0.047(3) -0.0021(16) -0.0073(17) -0.0086(14)
C84 0.032(2) 0.028(2) 0.064(3) 0.007(2) -0.028(2) -0.0114(19)
C85 0.055(3) 0.047(3) 0.072(4) 0.024(3) -0.039(3) -0.025(3)
C86 0.033(3) 0.061(4) 0.077(4) 0.018(3) -0.024(3) -0.002(3)
C87 0.057(4) 0.042(3) 0.077(4) 0.002(3) -0.045(3) -0.013(3)
C88 0.0196(19) 0.0144(17) 0.053(3) -0.0048(17) -0.0085(19) -0.0062(15)
O18 0.0218(13) 0.0150(11) 0.0308(15) 0.0050(10) -0.0126(12) -0.0048(10)
C89 0.046(3) 0.0213(19) 0.060(3) 0.0151(18) -0.033(2) -0.0145(18)
C90 0.079(6) 0.027(3) 0.065(5) 0.007(3) -0.041(5) -0.016(4)
C91 0.086(6) 0.068(7) 0.043(6) 0.008(5) -0.029(4) -0.025(6)
C90X 0.061(7) 0.025(4) 0.089(7) -0.016(5) -0.026(6) -0.007(4)
C91X 0.086(12) 0.070(10) 0.061(7) 0.008(6) -0.012(7) -0.024(9)
O19 0.0230(14) 0.0226(14) 0.0402(17) 0.0072(12) -0.0181(13) -0.0039(11)
C92 0.036(2) 0.049(3) 0.049(3) 0.022(2) -0.026(2) -0.006(2)
C93 0.075(4) 0.073(4) 0.072(5) 0.004(3) -0.044(4) 0.025(3)
C94 0.059(4) 0.224(13) 0.096(7) 0.040(8) -0.022(5) 0.001(6)
O20 0.0234(14) 0.0160(12) 0.0369(16) 0.0026(11) -0.0174(12) -0.0068(11)
C95 0.053(3) 0.033(2) 0.060(3) 0.003(2) -0.042(3) -0.016(2)
C96 0.067(4) 0.219(10) 0.126(7) -0.029(7) -0.045(5) -0.070(5)
C97 0.148(13) 0.41(3) 0.26(2) 0.061(17) 0.040(13) -0.112(16)
N1 0.044(2) 0.0285(19) 0.034(2) 0.0058(16) -0.0224(18) -0.0102(17)
C98 0.052(3) 0.035(2) 0.038(3) 0.010(2) -0.029(2) -0.014(2)
C99 0.080(4) 0.053(3) 0.034(3) 0.001(2) -0.032(3) -0.010(3)
N2 0.052(2) 0.0234(18) 0.031(2) 0.0096(15) -0.0176(18) -0.0137(17)
C100 0.079(4) 0.039(3) 0.045(3) 0.007(2) -0.021(3) -0.022(3)
C101 0.144(8) 0.084(6) 0.064(5) 0.039(4) -0.032(5) -0.069(6)
N3 0.104(6) 0.099(5) 0.103(6) 0.029(4) -0.063(5) -0.051(5)
C102 0.072(5) 0.060(4) 0.104(6) 0.026(4) -0.057(5) -0.032(4)
C103 0.058(4) 0.056(4) 0.088(5) 0.004(3) -0.044(4) -0.009(3)
N4 0.174(9) 0.099(6) 0.066(5) 0.013(4) 0.017(5) -0.078(6)
C104 0.074(4) 0.040(3) 0.064(4) -0.014(3) -0.010(3) -0.028(3)
C105 0.040(3) 0.024(2) 0.051(3) -0.0012(19) -0.019(2) -0.0086(19)
N5 0.097(7) 0.173(12) 0.090(8) 0.016(8) -0.056(6) -0.044(8)
C106 0.080(6) 0.093(8) 0.043(5) 0.008(5) -0.029(5) -0.035(6)
C107 0.086(5) 0.104(6) 0.070(5) 0.041(4) -0.041(4) -0.057(4)
N5X 0.125(14) 0.158(16) 0.057(10) 0.014(10) -0.036(10) -0.083(12)
C10X 0.095(11) 0.112(12) 0.054(9) 0.019(9) -0.030(8) -0.053(9)
C17X 0.086(5) 0.104(6) 0.070(5) 0.041(4) -0.041(4) -0.057(4)
N6 0.215(17) 0.32(2) 0.34(2) 0.053(18) 0.033(17) -0.107(14)
C108 0.153(13) 0.196(14) 0.158(14) 0.019(10) -0.072(11) -0.049(10)
C109 0.137(9) 0.113(8) 0.136(10) 0.000(7) -0.085(8) -0.019(7)

loop_
_atom_type_symbol
_atom_type_description
_atom_type_scat_dispersion_real
_atom_type_scat_dispersion_imag
_atom_type_scat_source
C C 0.0033 0.0016 'International Tables Vol C Tables 4.2.6.8 and 6.1.1.4'
H H 0.0000 0.0000 'International Tables Vol C Tables 4.2.6.8 and 6.1.1.4'
O O 0.0106 0.0060 'International Tables Vol C Tables 4.2.6.8 and 6.1.1.4'
V V 0.3005 0.5294 'International Tables Vol C Tables 4.2.6.8 and 6.1.1.4'
Nb Nb -2.0727 0.6215 'International Tables Vol C Tables 4.2.6.8 and 6.1.1.4'
N N 0.0061 0.0033 'International Tables Vol C Tables 4.2.6.8 and 6.1.1.4'

loop_
_geom_angle_atom_site_label_1
_geom_angle_atom_site_label_2
_geom_angle_atom_site_label_3
_geom_angle
_geom_angle_site_symmetry_1
_geom_angle_site_symmetry_3
_geom_angle_publ_flag
O10 Nb1 O2 100.75(12) . . ?
O10 Nb1 O1 99.01(12) . . ?
O2 Nb1 O1 90.00(11) . . ?
O10 Nb1 O9 91.39(11) . . ?
O2 Nb1 O9 166.46(11) . . ?
O1 Nb1 O9 94.03(11) . . ?
O10 Nb1 O12 89.07(12) . . ?
O2 Nb1 O12 88.24(11) . . ?
O1 Nb1 O12 171.91(11) . . ?
O9 Nb1 O12 85.97(11) . . ?
O10 Nb1 O18 159.63(11) . . ?
O2 Nb1 O18 96.90(11) . . ?
O1 Nb1 O18 91.03(11) . . ?
O9 Nb1 O18 70.14(10) . . ?
O12 Nb1 O18 81.35(11) . . ?
O11 Nb2 O5 97.23(13) . . ?
O11 Nb2 O6 102.66(12) . . ?
O5 Nb2 O6 90.37(12) . . ?
O11 Nb2 O9 90.33(11) . . ?
O5 Nb2 O9 94.04(11) . . ?
O6 Nb2 O9 165.66(11) . . ?
O11 Nb2 O13 96.97(12) . . ?
O5 Nb2 O13 165.45(12) . . ?
O6 Nb2 O13 83.42(11) . . ?
O9 Nb2 O13 89.06(11) . . ?
O11 Nb2 O20 159.51(11) . . ?
O5 Nb2 O20 84.34(12) . . ?
O6 Nb2 O20 97.75(11) . . ?
O9 Nb2 O20 69.19(10) . . ?
O13 Nb2 O20 83.48(11) . . ?
O14 V1 O11 102.94(14) . . ?
O14 V1 O10 102.10(14) . . ?
O11 V1 O10 88.37(11) . . ?
O14 V1 N1 95.18(16) . . ?
O11 V1 N1 161.74(15) . . ?
O10 V1 N1 90.00(13) . . ?
O14 V1 N2 95.53(16) . . ?
O11 V1 N2 89.92(14) . . ?
O10 V1 N2 162.22(14) . . ?
N1 V1 N2 86.12(16) . . ?
O14 V1 O17 168.63(14) . . ?
O11 V1 O17 87.05(11) . . ?
O10 V1 O17 83.36(11) . . ?
N1 V1 O17 74.70(13) . . ?
N2 V1 O17 78.88(13) . . ?
O15 V2 O19 105.25(15) . . ?
O15 V2 O20 102.04(14) . . ?
O19 V2 O20 97.29(13) . . ?
O15 V2 O18 103.73(14) . . ?
O19 V2 O18 95.16(13) . . ?
O20 V2 O18 147.20(12) . . ?
O15 V2 O9 111.10(14) . . ?
O19 V2 O9 143.62(13) . . ?
O20 V2 O9 76.74(11) . . ?
O18 V2 O9 75.27(11) . . ?
O15 V2 Nb1 105.97(12) . . ?
O19 V2 Nb1 129.77(10) . . ?
O20 V2 Nb1 113.25(8) . . ?
O18 V2 Nb1 39.43(7) . . ?
O9 V2 Nb1 36.75(7) . . ?
O17 V3 O12 110.29(14) . . ?
O17 V3 O4 110.24(14) . . ?
O12 V3 O4 111.92(13) . . ?
O17 V3 O3 109.15(14) . . ?
O12 V3 O3 106.20(13) . . ?
O4 V3 O3 108.91(13) . . ?
O16 V4 O13 112.19(15) . . ?
O16 V4 O7 105.43(15) . . ?
O13 V4 O7 112.64(13) . . ?
O16 V4 O8 107.74(15) . . ?
O13 V4 O8 110.55(14) . . ?
O7 V4 O8 108.00(13) . . ?
C1 O1 Nb1 138.2(2) . . ?
C12 O2 Nb1 151.8(3) . . ?
C23 O3 V3 118.9(2) . . ?
C34 O4 V3 123.2(2) . . ?
C45 O5 Nb2 156.0(2) . . ?
C56 O6 Nb2 155.8(3) . . ?
C67 O7 V4 123.9(2) . . ?
C78 O8 V4 119.3(2) . . ?
V2 O9 Nb2 110.02(12) . . ?
V2 O9 Nb1 107.96(11) . . ?
Nb2 O9 Nb1 141.80(13) . . ?
Nb1 O10 V1 149.10(16) . . ?
Nb2 O11 V1 150.75(16) . . ?
V3 O12 Nb1 134.45(15) . . ?
V4 O13 Nb2 164.10(16) . . ?
V3 O17 V1 133.62(16) . . ?
O1 C1 C6 120.5(3) . . ?
O1 C1 C2 118.2(3) . . ?
C6 C1 C2 121.3(3) . . ?
C3 C2 C1 118.1(3) . . ?
C3 C2 C88 126.1(3) . . ?
C1 C2 C88 115.7(3) . . ?
C2 C3 C4 121.9(3) . . ?
C2 C3 H3 119.0 . . ?
C4 C3 H3 119.0 . . ?
C5 C4 C3 117.8(4) . . ?
C5 C4 C7 122.9(4) . . ?
C3 C4 C7 119.3(3) . . ?
C4 C5 C6 122.5(4) . . ?
C4 C5 H5 118.8 . . ?
C6 C5 H5 118.8 . . ?
C5 C6 C1 118.3(3) . . ?
C5 C6 C11 120.5(3) . . ?
C1 C6 C11 121.0(3) . . ?
C10 C7 C8 109.8(5) . . ?
C10 C7 C9 108.1(5) . . ?
C8 C7 C9 107.9(4) . . ?
C10 C7 C4 112.1(4) . . ?
C8 C7 C4 109.8(4) . . ?
C9 C7 C4 109.0(4) . . ?
C7 C8 H8A 109.5 . . ?
C7 C8 H8B 109.5 . . ?
H8A C8 H8B 109.5 . . ?
C7 C8 H8C 109.5 . . ?
H8A C8 H8C 109.5 . . ?
H8B C8 H8C 109.5 . . ?
C7 C9 H9A 109.5 . . ?
C7 C9 H9B 109.5 . . ?
H9A C9 H9B 109.5 . . ?
C7 C9 H9C 109.5 . . ?
H9A C9 H9C 109.5 . . ?
H9B C9 H9C 109.5 . . ?
C7 C10 H10A 109.5 . . ?
C7 C10 H10B 109.5 . . ?
H10A C10 H10B 109.5 . . ?
C7 C10 H10C 109.5 . . ?
H10A C10 H10C 109.5 . . ?
H10B C10 H10C 109.5 . . ?
C13 C11 C6 110.4(3) . . ?
C13 C11 H11A 109.6 . . ?
C6 C11 H11A 109.6 . . ?
C13 C11 H11B 109.6 . . ?
C6 C11 H11B 109.6 . . ?
H11A C11 H11B 108.1 . . ?
O2 C12 C17 118.6(3) . . ?
O2 C12 C13 120.0(4) . . ?
C17 C12 C13 121.3(4) . . ?
C14 C13 C12 117.7(4) . . ?
C14 C13 C11 120.6(4) . . ?
C12 C13 C11 121.4(3) . . ?
C13 C14 C15 123.1(4) . . ?
C13 C14 H14 118.5 . . ?
C15 C14 H14 118.5 . . ?
C16 C15 C14 117.3(4) . . ?
C16 C15 C18 121.9(4) . . ?
C14 C15 C18 120.8(4) . . ?
C15 C16 C17 122.1(4) . . ?
C15 C16 H16 118.9 . . ?
C17 C16 H16 118.9 . . ?
C12 C17 C16 118.5(4) . . ?
C12 C17 C22 120.5(4) . . ?
C16 C17 C22 120.9(4) . . ?
C20 C18 C21 113.7(6) . . ?
C20 C18 C15 110.6(5) . . ?
C21 C18 C15 112.7(5) . . ?
C20 C18 C19 108.1(7) . . ?
C21 C18 C19 104.8(6) . . ?
C15 C18 C19 106.4(5) . . ?
C18 C19 H19A 109.5 . . ?
C18 C19 H19B 109.5 . . ?
H19A C19 H19B 109.5 . . ?
C18 C19 H19C 109.5 . . ?
H19A C19 H19C 109.5 . . ?
H19B C19 H19C 109.5 . . ?
C18 C20 H20A 109.5 . . ?
C18 C20 H20B 109.5 . . ?
H20A C20 H20B 109.5 . . ?
C18 C20 H20C 109.5 . . ?
H20A C20 H20C 109.5 . . ?
H20B C20 H20C 109.5 . . ?
C18 C21 H21A 109.5 . . ?
C18 C21 H21B 109.5 . . ?
H21A C21 H21B 109.5 . . ?
C18 C21 H21C 109.5 . . ?
H21A C21 H21C 109.5 . . ?
H21B C21 H21C 109.5 . . ?
C17 C22 C24 115.0(3) . . ?
C17 C22 H22A 108.5 . . ?
C24 C22 H22A 108.5 . . ?
C17 C22 H22B 108.5 . . ?
C24 C22 H22B 108.5 . . ?
H22A C22 H22B 107.5 . . ?
O3 C23 C28 119.9(4) . . ?
O3 C23 C24 118.8(3) . . ?
C28 C23 C24 121.3(4) . . ?
C25 C24 C23 118.4(4) . . ?
C25 C24 C22 121.0(4) . . ?
C23 C24 C22 120.3(4) . . ?
C24 C25 C26 122.2(4) . . ?
C24 C25 H25 118.9 . . ?
C26 C25 H25 118.9 . . ?
C25 C26 C27 117.3(4) . . ?
C25 C26 C29 122.3(4) . . ?
C27 C26 C29 120.3(4) . . ?
C28 C27 C26 122.5(4) . . ?
C28 C27 H27 118.7 . . ?
C26 C27 H27 118.7 . . ?
C27 C28 C23 118.2(4) . . ?
C27 C28 C33 119.8(4) . . ?
C23 C28 C33 122.0(3) . . ?
C26 C29 C30 112.3(4) . . ?
C26 C29 C32 108.8(4) . . ?
C30 C29 C32 108.7(5) . . ?
C26 C29 C31 108.5(4) . . ?
C30 C29 C31 108.5(5) . . ?
C32 C29 C31 110.0(5) . . ?
C29 C30 H30A 109.5 . . ?
C29 C30 H30B 109.5 . . ?
H30A C30 H30B 109.5 . . ?
C29 C30 H30C 109.5 . . ?
H30A C30 H30C 109.5 . . ?
H30B C30 H30C 109.5 . . ?
C29 C31 H31A 109.5 . . ?
C29 C31 H31B 109.5 . . ?
H31A C31 H31B 109.5 . . ?
C29 C31 H31C 109.5 . . ?
H31A C31 H31C 109.5 . . ?
H31B C31 H31C 109.5 . . ?
C29 C32 H32A 109.5 . . ?
C29 C32 H32B 109.5 . . ?
H32A C32 H32B 109.5 . . ?
C29 C32 H32C 109.5 . . ?
H32A C32 H32C 109.5 . . ?
H32B C32 H32C 109.5 . . ?
C28 C33 C35 111.7(3) . . ?
C28 C33 H33A 109.3 . . ?
C35 C33 H33A 109.3 . . ?
C28 C33 H33B 109.3 . . ?
C35 C33 H33B 109.3 . . ?
H33A C33 H33B 107.9 . . ?
O4 C34 C35 120.3(4) . . ?
O4 C34 C39 118.3(3) . . ?
C35 C34 C39 121.4(4) . . ?
C34 C35 C36 118.6(4) . . ?
C34 C35 C33 122.3(4) . . ?
C36 C35 C33 119.0(4) . . ?
C35 C36 C37 121.7(4) . . ?
C35 C36 H36 119.1 . . ?
C37 C36 H36 119.1 . . ?
C38 C37 C36 117.7(4) . . ?
C38 C37 C40 120.2(4) . . ?
C36 C37 C40 122.1(4) . . ?
C39 C38 C37 122.3(4) . . ?
C39 C38 H38 118.8 . . ?
C37 C38 H38 118.8 . . ?
C38 C39 C34 118.2(4) . . ?
C38 C39 C44 121.9(4) . . ?
C34 C39 C44 119.8(4) . . ?
C42 C40 C41 110.3(5) . . ?
C42 C40 C37 109.5(4) . . ?
C41 C40 C37 112.3(4) . . ?
C42 C40 C43 108.6(6) . . ?
C41 C40 C43 106.9(5) . . ?
C37 C40 C43 109.3(4) . . ?
C40 C41 H41A 109.5 . . ?
C40 C41 H41B 109.5 . . ?
H41A C41 H41B 109.5 . . ?
C40 C41 H41C 109.5 . . ?
H41A C41 H41C 109.5 . . ?
H41B C41 H41C 109.5 . . ?
C40 C42 H42A 109.5 . . ?
C40 C42 H42B 109.5 . . ?
H42A C42 H42B 109.5 . . ?
C40 C42 H42C 109.5 . . ?
H42A C42 H42C 109.5 . . ?
H42B C42 H42C 109.5 . . ?
C40 C43 H43A 109.5 . . ?
C40 C43 H43B 109.5 . . ?
H43A C43 H43B 109.5 . . ?
C40 C43 H43C 109.5 . . ?
H43A C43 H43C 109.5 . . ?
H43B C43 H43C 109.5 . . ?
C46 C44 C39 115.0(3) . . ?
C46 C44 H44A 108.5 . . ?
C39 C44 H44A 108.5 . . ?
C46 C44 H44B 108.5 . . ?
C39 C44 H44B 108.5 . . ?
H44A C44 H44B 107.5 . . ?
O5 C45 C50 119.9(4) . . ?
O5 C45 C46 119.2(3) . . ?
C50 C45 C46 120.9(4) . . ?
C47 C46 C45 118.1(4) . . ?
C47 C46 C44 120.7(4) . . ?
C45 C46 C44 121.2(4) . . ?
C46 C47 C48 122.9(4) . . ?
C46 C47 H47 118.5 . . ?
C48 C47 H47 118.5 . . ?
C47 C48 C49 116.6(4) . . ?
C47 C48 C51 123.5(4) . . ?
C49 C48 C51 119.7(4) . . ?
C50 C49 C48 122.8(4) . . ?
C50 C49 H49 118.6 . . ?
C48 C49 H49 118.6 . . ?
C49 C50 C45 118.6(4) . . ?
C49 C50 C55 119.2(4) . . ?
C45 C50 C55 122.1(4) . . ?
C52 C51 C54 109.7(5) . . ?
C52 C51 C53 108.5(5) . . ?
C54 C51 C53 107.3(5) . . ?
C52 C51 C48 108.7(4) . . ?
C54 C51 C48 111.7(4) . . ?
C53 C51 C48 110.9(4) . . ?
C51 C52 H52A 109.5 . . ?
C51 C52 H52B 109.5 . . ?
H52A C52 H52B 109.5 . . ?
C51 C52 H52C 109.5 . . ?
H52A C52 H52C 109.5 . . ?
H52B C52 H52C 109.5 . . ?
C51 C53 H53A 109.5 . . ?
C51 C53 H53B 109.5 . . ?
H53A C53 H53B 109.5 . . ?
C51 C53 H53C 109.5 . . ?
H53A C53 H53C 109.5 . . ?
H53B C53 H53C 109.5 . . ?
C51 C54 H54A 109.5 . . ?
C51 C54 H54B 109.5 . . ?
H54A C54 H54B 109.5 . . ?
C51 C54 H54C 109.5 . . ?
H54A C54 H54C 109.5 . . ?
H54B C54 H54C 109.5 . . ?
C57 C55 C50 110.9(3) . . ?
C57 C55 H55A 109.5 . . ?
C50 C55 H55A 109.5 . . ?
C57 C55 H55B 109.5 . . ?
C50 C55 H55B 109.5 . . ?
H55A C55 H55B 108.1 . . ?
O6 C56 C57 120.5(4) . . ?
O6 C56 C61 118.3(4) . . ?
C57 C56 C61 121.2(3) . . ?
C56 C57 C58 118.4(4) . . ?
C56 C57 C55 121.4(3) . . ?
C58 C57 C55 120.2(4) . . ?
C59 C58 C57 122.0(4) . . ?
C59 C58 H58 119.0 . . ?
C57 C58 H58 119.0 . . ?
C58 C59 C60 117.9(4) . . ?
C58 C59 C62 122.9(5) . . ?
C60 C59 C62 119.2(4) . . ?
C59 C60 C61 122.1(4) . . ?
C59 C60 H60 119.0 . . ?
C61 C60 H60 119.0 . . ?
C60 C61 C56 118.2(4) . . ?
C60 C61 C66 121.6(4) . . ?
C56 C61 C66 120.1(3) . . ?
C64 C62 C65 109.2(7) . . ?
C64 C62 C63 108.5(6) . . ?
C65 C62 C63 110.5(6) . . ?
C64 C62 C59 108.8(5) . . ?
C65 C62 C59 108.4(5) . . ?
C63 C62 C59 111.3(5) . . ?
C62 C63 H63A 109.5 . . ?
C62 C63 H63B 109.5 . . ?
H63A C63 H63B 109.5 . . ?
C62 C63 H63C 109.5 . . ?
H63A C63 H63C 109.5 . . ?
H63B C63 H63C 109.5 . . ?
C62 C64 H64A 109.5 . . ?
C62 C64 H64B 109.5 . . ?
H64A C64 H64B 109.5 . . ?
C62 C64 H64C 109.5 . . ?
H64A C64 H64C 109.5 . . ?
H64B C64 H64C 109.5 . . ?
C62 C65 H65A 109.5 . . ?
C62 C65 H65B 109.5 . . ?
H65A C65 H65B 109.5 . . ?
C62 C65 H65C 109.5 . . ?
H65A C65 H65C 109.5 . . ?
H65B C65 H65C 109.5 . . ?
C61 C66 C68 111.4(3) . . ?
C61 C66 H66A 109.3 . . ?
C68 C66 H66A 109.3 . . ?
C61 C66 H66B 109.3 . . ?
C68 C66 H66B 109.3 . . ?
H66A C66 H66B 108.0 . . ?
O7 C67 C68 119.0(3) . . ?
O7 C67 C72 119.8(3) . . ?
C68 C67 C72 121.2(3) . . ?
C69 C68 C67 118.7(3) . . ?
C69 C68 C66 120.7(3) . . ?
C67 C68 C66 120.7(3) . . ?
C68 C69 C70 122.4(4) . . ?
C68 C69 H69 118.8 . . ?
C70 C69 H69 118.8 . . ?
C69 C70 C71 117.1(4) . . ?
C69 C70 C73 122.3(4) . . ?
C71 C70 C73 120.6(3) . . ?
C72 C71 C70 123.4(4) . . ?
C72 C71 H71 118.3 . . ?
C70 C71 H71 118.3 . . ?
C71 C72 C67 117.2(4) . . ?
C71 C72 C77 120.9(3) . . ?
C67 C72 C77 121.8(3) . . ?
C75 C73 C74 108.9(4) . . ?
C75 C73 C70 109.0(4) . . ?
C74 C73 C70 111.7(3) . . ?
C75 C73 C76 109.3(4) . . ?
C74 C73 C76 108.0(4) . . ?
C70 C73 C76 110.0(3) . . ?
C73 C74 H74A 109.5 . . ?
C73 C74 H74B 109.5 . . ?
H74A C74 H74B 109.5 . . ?
C73 C74 H74C 109.5 . . ?
H74A C74 H74C 109.5 . . ?
H74B C74 H74C 109.5 . . ?
C73 C75 H75A 109.5 . . ?
C73 C75 H75B 109.5 . . ?
H75A C75 H75B 109.5 . . ?
C73 C75 H75C 109.5 . . ?
H75A C75 H75C 109.5 . . ?
H75B C75 H75C 109.5 . . ?
C73 C76 H76A 109.5 . . ?
C73 C76 H76B 109.5 . . ?
H76A C76 H76B 109.5 . . ?
C73 C76 H76C 109.5 . . ?
H76A C76 H76C 109.5 . . ?
H76B C76 H76C 109.5 . . ?
C79 C77 C72 110.8(3) . . ?
C79 C77 H77A 109.5 . . ?
C72 C77 H77A 109.5 . . ?
C79 C77 H77B 109.5 . . ?
C72 C77 H77B 109.5 . . ?
H77A C77 H77B 108.1 . . ?
O8 C78 C79 119.9(4) . . ?
O8 C78 C83 119.2(3) . . ?
C79 C78 C83 120.9(4) . . ?
C80 C79 C78 118.2(4) . . ?
C80 C79 C77 120.3(3) . . ?
C78 C79 C77 121.3(4) . . ?
C79 C80 C81 122.4(4) . . ?
C79 C80 H80 118.8 . . ?
C81 C80 H80 118.8 . . ?
C82 C81 C80 117.2(4) . . ?
C82 C81 C84 122.5(4) . . ?
C80 C81 C84 120.3(4) . . ?
C83 C82 C81 122.6(4) . . ?
C83 C82 H82 118.7 . . ?
C81 C82 H82 118.7 . . ?
C82 C83 C78 118.5(3) . . ?
C82 C83 C88 121.5(4) . . ?
C78 C83 C88 119.4(4) . . ?
C86 C84 C81 109.4(5) . . ?
C86 C84 C87 109.9(5) . . ?
C81 C84 C87 111.4(4) . . ?
C86 C84 C85 109.8(5) . . ?
C81 C84 C85 110.0(4) . . ?
C87 C84 C85 106.3(5) . . ?
C84 C85 H85A 109.5 . . ?
C84 C85 H85B 109.5 . . ?
H85A C85 H85B 109.5 . . ?
C84 C85 H85C 109.5 . . ?
H85A C85 H85C 109.5 . . ?
H85B C85 H85C 109.5 . . ?
C84 C86 H86A 109.5 . . ?
C84 C86 H86B 109.5 . . ?
H86A C86 H86B 109.5 . . ?
C84 C86 H86C 109.5 . . ?
H86A C86 H86C 109.5 . . ?
H86B C86 H86C 109.5 . . ?
C84 C87 H87A 109.5 . . ?
C84 C87 H87B 109.5 . . ?
H87A C87 H87B 109.5 . . ?
C84 C87 H87C 109.5 . . ?
H87A C87 H87C 109.5 . . ?
H87B C87 H87C 109.5 . . ?
C83 C88 C2 119.0(3) . . ?
C83 C88 H88A 107.6 . . ?
C2 C88 H88A 107.6 . . ?
C83 C88 H88B 107.6 . . ?
C2 C88 H88B 107.6 . . ?
H88A C88 H88B 107.0 . . ?
C89 O18 V2 124.4(3) . . ?
C89 O18 Nb1 129.3(3) . . ?
V2 O18 Nb1 104.89(11) . . ?
O18 C89 C90 117.4(5) . . ?
O18 C89 C90X 110.3(6) . . ?
O18 C89 H89A 107.9 . . ?
C90 C89 H89A 107.9 . . ?
O18 C89 H89B 107.9 . . ?
C90 C89 H89B 107.9 . . ?
H89A C89 H89B 107.2 . . ?
O18 C89 H89C 109.6 . . ?
C90X C89 H89C 109.6 . . ?
O18 C89 H89D 109.6 . . ?
C90X C89 H89D 109.6 . . ?
H89C C89 H89D 108.1 . . ?
C89 C90 C91 105.2(8) . . ?
C89 C90 H90A 110.7 . . ?
C91 C90 H90A 110.7 . . ?
C89 C90 H90B 110.7 . . ?
C91 C90 H90B 110.7 . . ?
H90A C90 H90B 108.8 . . ?
C90 C91 H91A 109.5 . . ?
C90 C91 H91B 109.5 . . ?
H91A C91 H91B 109.5 . . ?
C90 C91 H91C 109.5 . . ?
H91A C91 H91C 109.5 . . ?
H91B C91 H91C 109.5 . . ?
C91X C90X C89 120.9(11) . . ?
C91X C90X H90C 107.1 . . ?
C89 C90X H90C 107.1 . . ?
C91X C90X H90D 107.1 . . ?
C89 C90X H90D 107.1 . . ?
H90C C90X H90D 106.8 . . ?
C90X C91X H91D 109.5 . . ?
C90X C91X H91E 109.5 . . ?
H91D C91X H91E 109.5 . . ?
C90X C91X H91F 109.5 . . ?
H91D C91X H91F 109.5 . . ?
H91E C91X H91F 109.5 . . ?
C92 O19 V2 132.4(3) . . ?
O19 C92 C93 111.4(5) . . ?
O19 C92 H92A 109.3 . . ?
C93 C92 H92A 109.3 . . ?
O19 C92 H92B 109.3 . . ?
C93 C92 H92B 109.3 . . ?
H92A C92 H92B 108.0 . . ?
C94 C93 C92 110.2(7) . . ?
C94 C93 H93A 109.6 . . ?
C92 C93 H93A 109.6 . . ?
C94 C93 H93B 109.6 . . ?
C92 C93 H93B 109.6 . . ?
H93A C93 H93B 108.1 . . ?
C93 C94 H94A 109.5 . . ?
C93 C94 H94B 109.5 . . ?
H94A C94 H94B 109.5 . . ?
C93 C94 H94C 109.5 . . ?
H94A C94 H94C 109.5 . . ?
H94B C94 H94C 109.5 . . ?
C95 O20 V2 121.5(3) . . ?
C95 O20 Nb2 128.7(3) . . ?
V2 O20 Nb2 103.97(12) . . ?
O20 C95 C96 112.3(5) . . ?
O20 C95 H95A 109.1 . . ?
C96 C95 H95A 109.1 . . ?
O20 C95 H95B 109.1 . . ?
C96 C95 H95B 109.1 . . ?
H95A C95 H95B 107.9 . . ?
C95 C96 C97 116.3(10) . . ?
C95 C96 H96A 108.2 . . ?
C97 C96 H96A 108.2 . . ?
C95 C96 H96B 108.2 . . ?
C97 C96 H96B 108.2 . . ?
H96A C96 H96B 107.4 . . ?
C96 C97 H97A 109.5 . . ?
C96 C97 H97B 109.5 . . ?
H97A C97 H97B 109.5 . . ?
C96 C97 H97C 109.5 . . ?
H97A C97 H97C 109.5 . . ?
H97B C97 H97C 109.5 . . ?
C98 N1 V1 162.5(4) . . ?
N1 C98 C99 179.0(6) . . ?
C98 C99 H99A 109.5 . . ?
C98 C99 H99B 109.5 . . ?
H99A C99 H99B 109.5 . . ?
C98 C99 H99C 109.5 . . ?
H99A C99 H99C 109.5 . . ?
H99B C99 H99C 109.5 . . ?
C100 N2 V1 174.5(5) . . ?
N2 C100 C101 178.6(8) . . ?
C100 C101 H10D 109.5 . . ?
C100 C101 H10E 109.5 . . ?
H10D C101 H10E 109.5 . . ?
C100 C101 H10F 109.5 . . ?
H10D C101 H10F 109.5 . . ?
H10E C101 H10F 109.5 . . ?
N3 C102 C103 178.7(9) . . ?
C102 C103 H10G 109.5 . . ?
C102 C103 H10H 109.5 . . ?
H10G C103 H10H 109.5 . . ?
C102 C103 H10I 109.5 . . ?
H10G C103 H10I 109.5 . . ?
H10H C103 H10I 109.5 . . ?
N4 C104 C105 175.1(7) . . ?
C104 C105 H10J 109.5 . . ?
C104 C105 H10K 109.5 . . ?
H10J C105 H10K 109.5 . . ?
C104 C105 H10L 109.5 . . ?
H10J C105 H10L 109.5 . . ?
H10K C105 H10L 109.5 . . ?
N5 C106 C107 178.6(15) . . ?
C106 C107 H10M 109.5 . . ?
C106 C107 H10N 109.5 . . ?
H10M C107 H10N 109.5 . . ?
C106 C107 H10O 109.5 . . ?
H10M C107 H10O 109.5 . . ?
H10N C107 H10O 109.5 . . ?
N5X C10X C17X 175(3) . . ?
C10X C17X H17A 109.5 . . ?
C10X C17X H17B 109.5 . . ?
H17A C17X H17B 109.5 . . ?
C10X C17X H17C 109.5 . . ?
H17A C17X H17C 109.5 . . ?
H17B C17X H17C 109.5 . . ?
N6 C108 C109 174(2) . . ?
C108 C109 H10P 109.5 . . ?
C108 C109 H10Q 109.5 . . ?
H10P C109 H10Q 109.5 . . ?
C108 C109 H10R 109.5 . . ?
H10P C109 H10R 109.5 . . ?
H10Q C109 H10R 109.5 . . ?

loop_
_geom_bond_atom_site_label_1
_geom_bond_atom_site_label_2
_geom_bond_distance
_geom_bond_site_symmetry_2
_geom_bond_publ_flag
Nb1 O10 1.803(3) . ?
Nb1 O2 1.914(3) . ?
Nb1 O1 1.917(3) . ?
Nb1 O9 2.034(3) . ?
Nb1 O12 2.108(3) . ?
Nb1 O18 2.126(3) . ?
Nb2 O11 1.799(3) . ?
Nb2 O5 1.916(3) . ?
Nb2 O6 1.918(3) . ?
Nb2 O9 2.028(2) . ?
Nb2 O13 2.039(3) . ?
Nb2 O20 2.218(3) . ?
V1 O14 1.588(3) . ?
V1 O11 1.942(3) . ?
V1 O10 1.964(3) . ?
V1 N1 2.101(4) . ?
V1 N2 2.108(4) . ?
V1 O17 2.308(3) . ?
V2 O15 1.566(3) . ?
V2 O19 1.754(3) . ?
V2 O20 1.927(3) . ?
V2 O18 1.952(3) . ?
V2 O9 1.964(3) . ?
V3 O17 1.633(3) . ?
V3 O12 1.669(3) . ?
V3 O4 1.793(3) . ?
V3 O3 1.805(3) . ?
V4 O16 1.586(3) . ?
V4 O13 1.708(3) . ?
V4 O7 1.801(3) . ?
V4 O8 1.804(3) . ?
O1 C1 1.364(4) . ?
O2 C12 1.364(4) . ?
O3 C23 1.385(5) . ?
O4 C34 1.381(5) . ?
O5 C45 1.360(5) . ?
O6 C56 1.357(4) . ?
O7 C67 1.372(5) . ?
O8 C78 1.384(5) . ?
C1 C6 1.394(5) . ?
C1 C2 1.409(5) . ?
C2 C3 1.388(5) . ?
C2 C88 1.509(5) . ?
C3 C4 1.407(5) . ?
C3 H3 0.9500 . ?
C4 C5 1.382(5) . ?
C4 C7 1.536(6) . ?
C5 C6 1.392(5) . ?
C5 H5 0.9500 . ?
C6 C11 1.525(5) . ?
C7 C10 1.519(7) . ?
C7 C8 1.529(8) . ?
C7 C9 1.533(8) . ?
C8 H8A 0.9800 . ?
C8 H8B 0.9800 . ?
C8 H8C 0.9800 . ?
C9 H9A 0.9800 . ?
C9 H9B 0.9800 . ?
C9 H9C 0.9800 . ?
C10 H10A 0.9800 . ?
C10 H10B 0.9800 . ?
C10 H10C 0.9800 . ?
C11 C13 1.516(6) . ?
C11 H11A 0.9900 . ?
C11 H11B 0.9900 . ?
C12 C17 1.395(6) . ?
C12 C13 1.405(5) . ?
C13 C14 1.393(6) . ?
C14 C15 1.394(7) . ?
C14 H14 0.9500 . ?
C15 C16 1.391(6) . ?
C15 C18 1.543(6) . ?
C16 C17 1.401(6) . ?
C16 H16 0.9500 . ?
C17 C22 1.498(6) . ?
C18 C20 1.476(9) . ?
C18 C21 1.486(9) . ?
C18 C19 1.585(10) . ?
C19 H19A 0.9800 . ?
C19 H19B 0.9800 . ?
C19 H19C 0.9800 . ?
C20 H20A 0.9800 . ?
C20 H20B 0.9800 . ?
C20 H20C 0.9800 . ?
C21 H21A 0.9800 . ?
C21 H21B 0.9800 . ?
C21 H21C 0.9800 . ?
C22 C24 1.513(6) . ?
C22 H22A 0.9900 . ?
C22 H22B 0.9900 . ?
C23 C28 1.396(6) . ?
C23 C24 1.401(6) . ?
C24 C25 1.387(6) . ?
C25 C26 1.397(6) . ?
C25 H25 0.9500 . ?
C26 C27 1.400(6) . ?
C26 C29 1.529(6) . ?
C27 C28 1.388(6) . ?
C27 H27 0.9500 . ?
C28 C33 1.521(5) . ?
C29 C30 1.532(7) . ?
C29 C32 1.533(8) . ?
C29 C31 1.547(8) . ?
C30 H30A 0.9800 . ?
C30 H30B 0.9800 . ?
C30 H30C 0.9800 . ?
C31 H31A 0.9800 . ?
C31 H31B 0.9800 . ?
C31 H31C 0.9800 . ?
C32 H32A 0.9800 . ?
C32 H32B 0.9800 . ?
C32 H32C 0.9800 . ?
C33 C35 1.521(6) . ?
C33 H33A 0.9900 . ?
C33 H33B 0.9900 . ?
C34 C35 1.385(6) . ?
C34 C39 1.399(6) . ?
C35 C36 1.392(6) . ?
C36 C37 1.395(6) . ?
C36 H36 0.9500 . ?
C37 C38 1.393(6) . ?
C37 C40 1.531(6) . ?
C38 C39 1.383(6) . ?
C38 H38 0.9500 . ?
C39 C44 1.517(5) . ?
C40 C42 1.508(8) . ?
C40 C41 1.513(7) . ?
C40 C43 1.539(9) . ?
C41 H41A 0.9800 . ?
C41 H41B 0.9800 . ?
C41 H41C 0.9800 . ?
C42 H42A 0.9800 . ?
C42 H42B 0.9800 . ?
C42 H42C 0.9800 . ?
C43 H43A 0.9800 . ?
C43 H43B 0.9800 . ?
C43 H43C 0.9800 . ?
C44 C46 1.508(5) . ?
C44 H44A 0.9900 . ?
C44 H44B 0.9900 . ?
C45 C50 1.393(5) . ?
C45 C46 1.402(6) . ?
C46 C47 1.392(6) . ?
C47 C48 1.392(6) . ?
C47 H47 0.9500 . ?
C48 C49 1.396(6) . ?
C48 C51 1.534(6) . ?
C49 C50 1.387(6) . ?
C49 H49 0.9500 . ?
C50 C55 1.514(6) . ?
C51 C52 1.520(9) . ?
C51 C54 1.522(7) . ?
C51 C53 1.526(8) . ?
C52 H52A 0.9800 . ?
C52 H52B 0.9800 . ?
C52 H52C 0.9800 . ?
C53 H53A 0.9800 . ?
C53 H53B 0.9800 . ?
C53 H53C 0.9800 . ?
C54 H54A 0.9800 . ?
C54 H54B 0.9800 . ?
C54 H54C 0.9800 . ?
C55 C57 1.505(6) . ?
C55 H55A 0.9900 . ?
C55 H55B 0.9900 . ?
C56 C57 1.385(6) . ?
C56 C61 1.404(6) . ?
C57 C58 1.398(6) . ?
C58 C59 1.389(7) . ?
C58 H58 0.9500 . ?
C59 C60 1.390(7) . ?
C59 C62 1.545(6) . ?
C60 C61 1.392(5) . ?
C60 H60 0.9500 . ?
C61 C66 1.504(6) . ?
C62 C64 1.517(10) . ?
C62 C65 1.528(11) . ?
C62 C63 1.532(9) . ?
C63 H63A 0.9800 . ?
C63 H63B 0.9800 . ?
C63 H63C 0.9800 . ?
C64 H64A 0.9800 . ?
C64 H64B 0.9800 . ?
C64 H64C 0.9800 . ?
C65 H65A 0.9800 . ?
C65 H65B 0.9800 . ?
C65 H65C 0.9800 . ?
C66 C68 1.529(5) . ?
C66 H66A 0.9900 . ?
C66 H66B 0.9900 . ?
C67 C68 1.399(5) . ?
C67 C72 1.411(5) . ?
C68 C69 1.388(5) . ?
C69 C70 1.391(5) . ?
C69 H69 0.9500 . ?
C70 C71 1.398(6) . ?
C70 C73 1.533(5) . ?
C71 C72 1.387(5) . ?
C71 H71 0.9500 . ?
C72 C77 1.522(5) . ?
C73 C75 1.522(7) . ?
C73 C74 1.526(7) . ?
C73 C76 1.542(7) . ?
C74 H74A 0.9800 . ?
C74 H74B 0.9800 . ?
C74 H74C 0.9800 . ?
C75 H75A 0.9800 . ?
C75 H75B 0.9800 . ?
C75 H75C 0.9800 . ?
C76 H76A 0.9800 . ?
C76 H76B 0.9800 . ?
C76 H76C 0.9800 . ?
C77 C79 1.518(5) . ?
C77 H77A 0.9900 . ?
C77 H77B 0.9900 . ?
C78 C79 1.401(5) . ?
C78 C83 1.403(6) . ?
C79 C80 1.391(6) . ?
C80 C81 1.399(6) . ?
C80 H80 0.9500 . ?
C81 C82 1.395(6) . ?
C81 C84 1.534(6) . ?
C82 C83 1.383(6) . ?
C82 H82 0.9500 . ?
C83 C88 1.508(5) . ?
C84 C86 1.508(8) . ?
C84 C87 1.535(8) . ?
C84 C85 1.539(7) . ?
C85 H85A 0.9800 . ?
C85 H85B 0.9800 . ?
C85 H85C 0.9800 . ?
C86 H86A 0.9800 . ?
C86 H86B 0.9800 . ?
C86 H86C 0.9800 . ?
C87 H87A 0.9800 . ?
C87 H87B 0.9800 . ?
C87 H87C 0.9800 . ?
C88 H88A 0.9900 . ?
C88 H88B 0.9900 . ?
O18 C89 1.432(5) . ?
C89 C90 1.472(7) . ?
C89 C90X 1.534(8) . ?
C89 H89A 0.9900 . ?
C89 H89B 0.9900 . ?
C89 H89C 0.9900 . ?
C89 H89D 0.9900 . ?
C90 C91 1.504(8) . ?
C90 H90A 0.9900 . ?
C90 H90B 0.9900 . ?
C91 H91A 0.9800 . ?
C91 H91B 0.9800 . ?
C91 H91C 0.9800 . ?
C90X C91X 1.499(8) . ?
C90X H90C 0.9900 . ?
C90X H90D 0.9900 . ?
C91X H91D 0.9800 . ?
C91X H91E 0.9800 . ?
C91X H91F 0.9800 . ?
O19 C92 1.436(5) . ?
C92 C93 1.493(6) . ?
C92 H92A 0.9900 . ?
C92 H92B 0.9900 . ?
C93 C94 1.482(7) . ?
C93 H93A 0.9900 . ?
C93 H93B 0.9900 . ?
C94 H94A 0.9800 . ?
C94 H94B 0.9800 . ?
C94 H94C 0.9800 . ?
O20 C95 1.437(5) . ?
C95 C96 1.488(7) . ?
C95 H95A 0.9900 . ?
C95 H95B 0.9900 . ?
C96 C97 1.500(8) . ?
C96 H96A 0.9900 . ?
C96 H96B 0.9900 . ?
C97 H97A 0.9800 . ?
C97 H97B 0.9800 . ?
C97 H97C 0.9800 . ?
N1 C98 1.129(6) . ?
C98 C99 1.457(7) . ?
C99 H99A 0.9800 . ?
C99 H99B 0.9800 . ?
C99 H99C 0.9800 . ?
N2 C100 1.125(7) . ?
C100 C101 1.464(8) . ?
C101 H10D 0.9800 . ?
C101 H10E 0.9800 . ?
C101 H10F 0.9800 . ?
N3 C102 1.181(10) . ?
C102 C103 1.468(11) . ?
C103 H10G 0.9800 . ?
C103 H10H 0.9800 . ?
C103 H10I 0.9800 . ?
N4 C104 1.132(9) . ?
C104 C105 1.423(8) . ?
C105 H10J 0.9800 . ?
C105 H10K 0.9800 . ?
C105 H10L 0.9800 . ?
N5 C106 1.152(12) . ?
C106 C107 1.464(11) . ?
C107 H10M 0.9800 . ?
C107 H10N 0.9800 . ?
C107 H10O 0.9800 . ?
N5X C10X 1.169(16) . ?
C10X C17X 1.475(15) . ?
C17X H17A 0.9800 . ?
C17X H17B 0.9800 . ?
C17X H17C 0.9800 . ?
N6 C108 1.180(15) . ?
C108 C109 1.481(14) . ?
C109 H10P 0.9800 . ?
C109 H10Q 0.9800 . ?
C109 H10R 0.9800 . ?

loop_
_geom_torsion_atom_site_label_1
_geom_torsion_atom_site_label_2
_geom_torsion_atom_site_label_3
_geom_torsion_atom_site_label_4
_geom_torsion
_geom_torsion_site_symmetry_1
_geom_torsion_site_symmetry_2
_geom_torsion_site_symmetry_3
_geom_torsion_site_symmetry_4
_geom_torsion_publ_flag
O17 V3 O3 C23 -159.8(3) . . . . ?
O12 V3 O3 C23 -40.9(3) . . . . ?
O4 V3 O3 C23 79.8(3) . . . . ?
O17 V3 O4 C34 162.1(3) . . . . ?
O12 V3 O4 C34 38.9(3) . . . . ?
O3 V3 O4 C34 -78.2(3) . . . . ?
O16 V4 O7 C67 170.0(3) . . . . ?
O13 V4 O7 C67 47.3(3) . . . . ?
O8 V4 O7 C67 -75.1(3) . . . . ?
O16 V4 O8 C78 -170.3(3) . . . . ?
O13 V4 O8 C78 -47.4(3) . . . . ?
O7 V4 O8 C78 76.3(3) . . . . ?
O2 Nb1 O10 V1 -147.6(3) . . . . ?
O1 Nb1 O10 V1 120.6(3) . . . . ?
O9 Nb1 O10 V1 26.3(3) . . . . ?
O12 Nb1 O10 V1 -59.6(3) . . . . ?
O18 Nb1 O10 V1 2.0(6) . . . . ?
O5 Nb2 O11 V1 63.3(3) . . . . ?
O6 Nb2 O11 V1 155.3(3) . . . . ?
O9 Nb2 O11 V1 -30.8(3) . . . . ?
O13 Nb2 O11 V1 -119.9(3) . . . . ?
O20 Nb2 O11 V1 -29.9(6) . . . . ?
O17 V3 O12 Nb1 22.9(3) . . . . ?
O4 V3 O12 Nb1 146.01(19) . . . . ?
O3 V3 O12 Nb1 -95.3(2) . . . . ?
O16 V4 O13 Nb2 -43.2(6) . . . . ?
O7 V4 O13 Nb2 75.6(6) . . . . ?
O8 V4 O13 Nb2 -163.5(5) . . . . ?
O12 V3 O17 V1 -31.3(3) . . . . ?
O4 V3 O17 V1 -155.40(19) . . . . ?
O3 V3 O17 V1 85.0(2) . . . . ?
Nb1 O1 C1 C6 86.7(5) . . . . ?
Nb1 O1 C1 C2 -94.2(4) . . . . ?
O1 C1 C2 C3 -178.3(4) . . . . ?
C6 C1 C2 C3 0.8(6) . . . . ?
O1 C1 C2 C88 3.1(5) . . . . ?
C6 C1 C2 C88 -177.7(4) . . . . ?
C1 C2 C3 C4 0.6(6) . . . . ?
C88 C2 C3 C4 178.9(4) . . . . ?
C2 C3 C4 C5 -1.5(7) . . . . ?
C2 C3 C4 C7 178.5(4) . . . . ?
C3 C4 C5 C6 1.1(7) . . . . ?
C7 C4 C5 C6 -178.9(4) . . . . ?
C4 C5 C6 C1 0.2(7) . . . . ?
C4 C5 C6 C11 -175.6(4) . . . . ?
O1 C1 C6 C5 177.9(4) . . . . ?
C2 C1 C6 C5 -1.2(6) . . . . ?
O1 C1 C6 C11 -6.2(6) . . . . ?
C2 C1 C6 C11 174.6(4) . . . . ?
C5 C4 C7 C10 2.6(8) . . . . ?
C3 C4 C7 C10 -177.5(5) . . . . ?
C5 C4 C7 C8 -119.8(5) . . . . ?
C3 C4 C7 C8 60.2(6) . . . . ?
C5 C4 C7 C9 122.2(5) . . . . ?
C3 C4 C7 C9 -57.8(6) . . . . ?
C5 C6 C11 C13 83.0(5) . . . . ?
C1 C6 C11 C13 -92.8(4) . . . . ?
Nb1 O2 C12 C17 102.3(6) . . . . ?
Nb1 O2 C12 C13 -74.8(6) . . . . ?
O2 C12 C13 C14 179.2(3) . . . . ?
C17 C12 C13 C14 2.2(5) . . . . ?
O2 C12 C13 C11 6.2(5) . . . . ?
C17 C12 C13 C11 -170.7(3) . . . . ?
C6 C11 C13 C14 -89.0(4) . . . . ?
C6 C11 C13 C12 83.8(4) . . . . ?
C12 C13 C14 C15 -0.9(6) . . . . ?
C11 C13 C14 C15 172.1(4) . . . . ?
C13 C14 C15 C16 -0.1(6) . . . . ?
C13 C14 C15 C18 -178.2(4) . . . . ?
C14 C15 C16 C17 -0.1(7) . . . . ?
C18 C15 C16 C17 177.9(5) . . . . ?
O2 C12 C17 C16 -179.5(3) . . . . ?
C13 C12 C17 C16 -2.4(6) . . . . ?
O2 C12 C17 C22 -2.4(5) . . . . ?
C13 C12 C17 C22 174.6(3) . . . . ?
C15 C16 C17 C12 1.3(6) . . . . ?
C15 C16 C17 C22 -175.7(4) . . . . ?
C16 C15 C18 C20 128.6(6) . . . . ?
C14 C15 C18 C20 -53.5(8) . . . . ?
C16 C15 C18 C21 0.1(8) . . . . ?
C14 C15 C18 C21 178.0(5) . . . . ?
C16 C15 C18 C19 -114.3(7) . . . . ?
C14 C15 C18 C19 63.7(7) . . . . ?
C12 C17 C22 C24 81.6(5) . . . . ?
C16 C17 C22 C24 -101.4(4) . . . . ?
V3 O3 C23 C28 -77.8(4) . . . . ?
V3 O3 C23 C24 105.1(4) . . . . ?
O3 C23 C24 C25 174.9(3) . . . . ?
C28 C23 C24 C25 -2.1(6) . . . . ?
O3 C23 C24 C22 -0.3(5) . . . . ?
C28 C23 C24 C22 -177.3(4) . . . . ?
C17 C22 C24 C25 35.5(5) . . . . ?
C17 C22 C24 C23 -149.4(4) . . . . ?
C23 C24 C25 C26 0.3(6) . . . . ?
C22 C24 C25 C26 175.5(4) . . . . ?
C24 C25 C26 C27 1.3(6) . . . . ?
C24 C25 C26 C29 -176.3(4) . . . . ?
C25 C26 C27 C28 -1.2(6) . . . . ?
C29 C26 C27 C28 176.5(4) . . . . ?
C26 C27 C28 C23 -0.5(6) . . . . ?
C26 C27 C28 C33 -178.5(4) . . . . ?
O3 C23 C28 C27 -174.8(4) . . . . ?
C24 C23 C28 C27 2.2(6) . . . . ?
O3 C23 C28 C33 3.2(6) . . . . ?
C24 C23 C28 C33 -179.8(4) . . . . ?
C25 C26 C29 C30 -1.4(7) . . . . ?
C27 C26 C29 C30 -178.9(5) . . . . ?
C25 C26 C29 C32 -121.8(5) . . . . ?
C27 C26 C29 C32 60.7(6) . . . . ?
C25 C26 C29 C31 118.5(5) . . . . ?
C27 C26 C29 C31 -59.0(6) . . . . ?
C27 C28 C33 C35 -87.0(4) . . . . ?
C23 C28 C33 C35 95.0(4) . . . . ?
V3 O4 C34 C35 74.9(4) . . . . ?
V3 O4 C34 C39 -104.7(4) . . . . ?
O4 C34 C35 C36 179.1(3) . . . . ?
C39 C34 C35 C36 -1.2(6) . . . . ?
O4 C34 C35 C33 -3.4(6) . . . . ?
C39 C34 C35 C33 176.2(4) . . . . ?
C28 C33 C35 C34 -92.1(5) . . . . ?
C28 C33 C35 C36 85.4(4) . . . . ?
C34 C35 C36 C37 0.0(6) . . . . ?
C33 C35 C36 C37 -177.6(4) . . . . ?
C35 C36 C37 C38 0.3(6) . . . . ?
C35 C36 C37 C40 179.8(4) . . . . ?
C36 C37 C38 C39 0.8(6) . . . . ?
C40 C37 C38 C39 -178.7(4) . . . . ?
C37 C38 C39 C34 -2.0(6) . . . . ?
C37 C38 C39 C44 173.8(4) . . . . ?
O4 C34 C39 C38 -178.1(3) . . . . ?
C35 C34 C39 C38 2.2(6) . . . . ?
O4 C34 C39 C44 5.9(5) . . . . ?
C35 C34 C39 C44 -173.7(4) . . . . ?
C38 C37 C40 C42 -67.3(7) . . . . ?
C36 C37 C40 C42 113.2(6) . . . . ?
C38 C37 C40 C41 169.9(5) . . . . ?
C36 C37 C40 C41 -9.6(7) . . . . ?
C38 C37 C40 C43 51.5(6) . . . . ?
C36 C37 C40 C43 -128.0(5) . . . . ?
C38 C39 C44 C46 127.3(4) . . . . ?
C34 C39 C44 C46 -57.0(5) . . . . ?
Nb2 O5 C45 C50 -39.4(9) . . . . ?
Nb2 O5 C45 C46 142.1(5) . . . . ?
O5 C45 C46 C47 179.5(4) . . . . ?
C50 C45 C46 C47 1.0(6) . . . . ?
O5 C45 C46 C44 -1.7(6) . . . . ?
C50 C45 C46 C44 179.8(4) . . . . ?
C39 C44 C46 C47 -52.1(5) . . . . ?
C39 C44 C46 C45 129.2(4) . . . . ?
C45 C46 C47 C48 -0.8(7) . . . . ?
C44 C46 C47 C48 -179.6(4) . . . . ?
C46 C47 C48 C49 0.0(7) . . . . ?
C46 C47 C48 C51 -176.1(5) . . . . ?
C47 C48 C49 C50 0.6(7) . . . . ?
C51 C48 C49 C50 176.9(4) . . . . ?
C48 C49 C50 C45 -0.4(7) . . . . ?
C48 C49 C50 C55 175.1(4) . . . . ?
O5 C45 C50 C49 -178.9(4) . . . . ?
C46 C45 C50 C49 -0.5(6) . . . . ?
O5 C45 C50 C55 5.8(6) . . . . ?
C46 C45 C50 C55 -175.8(4) . . . . ?
C47 C48 C51 C52 92.0(6) . . . . ?
C49 C48 C51 C52 -84.1(6) . . . . ?
C47 C48 C51 C54 -146.8(5) . . . . ?
C49 C48 C51 C54 37.1(7) . . . . ?
C47 C48 C51 C53 -27.2(7) . . . . ?
C49 C48 C51 C53 156.7(5) . . . . ?
C49 C50 C55 C57 -87.5(5) . . . . ?
C45 C50 C55 C57 87.8(5) . . . . ?
Nb2 O6 C56 C57 38.7(8) . . . . ?
Nb2 O6 C56 C61 -142.6(5) . . . . ?
O6 C56 C57 C58 -177.3(3) . . . . ?
C61 C56 C57 C58 4.0(6) . . . . ?
O6 C56 C57 C55 0.6(6) . . . . ?
C61 C56 C57 C55 -178.1(3) . . . . ?
C50 C55 C57 C56 -92.9(4) . . . . ?
C50 C55 C57 C58 84.9(4) . . . . ?
C56 C57 C58 C59 0.4(6) . . . . ?
C55 C57 C58 C59 -177.5(4) . . . . ?
C57 C58 C59 C60 -3.1(6) . . . . ?
C57 C58 C59 C62 178.2(5) . . . . ?
C58 C59 C60 C61 1.4(6) . . . . ?
C62 C59 C60 C61 -179.8(5) . . . . ?
C59 C60 C61 C56 2.9(6) . . . . ?
C59 C60 C61 C66 -172.5(4) . . . . ?
O6 C56 C61 C60 175.7(3) . . . . ?
C57 C56 C61 C60 -5.7(5) . . . . ?
O6 C56 C61 C66 -8.9(5) . . . . ?
C57 C56 C61 C66 169.8(3) . . . . ?
C58 C59 C62 C64 -122.0(6) . . . . ?
C60 C59 C62 C64 59.3(8) . . . . ?
C58 C59 C62 C65 119.4(6) . . . . ?
C60 C59 C62 C65 -59.4(7) . . . . ?
C58 C59 C62 C63 -2.4(8) . . . . ?
C60 C59 C62 C63 178.8(5) . . . . ?
C60 C61 C66 C68 96.5(4) . . . . ?
C56 C61 C66 C68 -78.8(4) . . . . ?
V4 O7 C67 C68 -103.6(4) . . . . ?
V4 O7 C67 C72 78.8(4) . . . . ?
O7 C67 C68 C69 -175.2(3) . . . . ?
C72 C67 C68 C69 2.3(6) . . . . ?
O7 C67 C68 C66 4.3(5) . . . . ?
C72 C67 C68 C66 -178.2(3) . . . . ?
C61 C66 C68 C69 -37.5(5) . . . . ?
C61 C66 C68 C67 143.1(4) . . . . ?
C67 C68 C69 C70 -0.5(6) . . . . ?
C66 C68 C69 C70 -180.0(4) . . . . ?
C68 C69 C70 C71 -0.7(6) . . . . ?
C68 C69 C70 C73 177.6(4) . . . . ?
C69 C70 C71 C72 0.2(6) . . . . ?
C73 C70 C71 C72 -178.1(4) . . . . ?
C70 C71 C72 C67 1.5(6) . . . . ?
C70 C71 C72 C77 -175.9(4) . . . . ?
O7 C67 C72 C71 174.7(3) . . . . ?
C68 C67 C72 C71 -2.8(6) . . . . ?
O7 C67 C72 C77 -7.9(6) . . . . ?
C68 C67 C72 C77 174.6(4) . . . . ?
C69 C70 C73 C75 -115.6(5) . . . . ?
C71 C70 C73 C75 62.6(5) . . . . ?
C69 C70 C73 C74 4.7(6) . . . . ?
C71 C70 C73 C74 -177.1(5) . . . . ?
C69 C70 C73 C76 124.6(4) . . . . ?
C71 C70 C73 C76 -57.2(5) . . . . ?
C71 C72 C77 C79 86.8(4) . . . . ?
C67 C72 C77 C79 -90.5(4) . . . . ?
V4 O8 C78 C79 -83.1(4) . . . . ?
V4 O8 C78 C83 96.2(4) . . . . ?
O8 C78 C79 C80 -175.4(3) . . . . ?
C83 C78 C79 C80 5.3(6) . . . . ?
O8 C78 C79 C77 9.6(6) . . . . ?
C83 C78 C79 C77 -169.7(4) . . . . ?
C72 C77 C79 C80 -82.9(4) . . . . ?
C72 C77 C79 C78 92.1(4) . . . . ?
C78 C79 C80 C81 -3.2(6) . . . . ?
C77 C79 C80 C81 172.0(4) . . . . ?
C79 C80 C81 C82 -0.3(6) . . . . ?
C79 C80 C81 C84 -178.8(4) . . . . ?
C80 C81 C82 C83 1.7(6) . . . . ?
C84 C81 C82 C83 -179.8(4) . . . . ?
C81 C82 C83 C78 0.4(6) . . . . ?
C81 C82 C83 C88 -170.4(4) . . . . ?
O8 C78 C83 C82 176.7(4) . . . . ?
C79 C78 C83 C82 -4.0(6) . . . . ?
O8 C78 C83 C88 -12.3(6) . . . . ?
C79 C78 C83 C88 166.9(4) . . . . ?
C82 C81 C84 C86 109.9(5) . . . . ?
C80 C81 C84 C86 -71.6(6) . . . . ?
C82 C81 C84 C87 -11.8(7) . . . . ?
C80 C81 C84 C87 166.7(5) . . . . ?
C82 C81 C84 C85 -129.4(5) . . . . ?
C80 C81 C84 C85 49.1(6) . . . . ?
C82 C83 C88 C2 -74.3(6) . . . . ?
C78 C83 C88 C2 115.0(4) . . . . ?
C3 C2 C88 C83 6.8(7) . . . . ?
C1 C2 C88 C83 -174.8(4) . . . . ?
V2 O18 C89 C90 -135.6(5) . . . . ?
Nb1 O18 C89 C90 60.4(7) . . . . ?
V2 O18 C89 C90X -94.6(7) . . . . ?
Nb1 O18 C89 C90X 101.4(6) . . . . ?
O18 C89 C90 C91 69.1(9) . . . . ?
O18 C89 C90X C91X -76.8(14) . . . . ?
O15 V2 O19 C92 4.6(4) . . . . ?
O20 V2 O19 C92 109.2(4) . . . . ?
O18 V2 O19 C92 -101.2(4) . . . . ?
O9 V2 O19 C92 -173.3(4) . . . . ?
Nb1 V2 O19 C92 -122.2(4) . . . . ?
V2 O19 C92 C93 161.6(4) . . . . ?
O19 C92 C93 C94 69.8(8) . . . . ?
V2 O20 C95 C96 100.7(6) . . . . ?
Nb2 O20 C95 C96 -110.7(6) . . . . ?
O20 C95 C96 C97 65.0(14) . . . . ?
